data_7064298
loop_
_publ_author_name
'Princ\'ik, D\'avid'
'Zele\<n\'ak, Vladim\'ir'
'Gyepes, R\'obert'
'\<Ci\<zm\'ar, Erik'
'Zele\<n\'akov\'a, Adri\'ana'
'Zelenkov\'a, Gabriela'
'Ele\<cko, J\'an'

_publ_section_title
;
 Structure, spectral, thermal, and magnetic properties, and hydrolytic
 stability of three novel fluorinated MOFs based on Ho(iii), Dy(iii), and
 Yb(iii) ions
;
_journal_issue 12
_journal_name_full 'New Journal of Chemistry'
_journal_page_first 5334
_journal_page_last 5352
_journal_paper_doi 10.1039/D5NJ04235F
_journal_volume 50
_journal_year 2026
_chemical_formula_moiety 'C55.42 H33.58 F18 Ho2 N2 O14 [+ solvent]'
_chemical_formula_sum 'C60.6 H46.7 F18 Ho2 N3.5 O15.5'
_chemical_formula_weight 1743.77
_space_group_crystal_system monoclinic
_space_group_IT_number 13
_space_group_name_Hall '-P 2yc'
_space_group_name_H-M_alt 'P 1 2/c 1'
_atom_sites_solution_hydrogens geom
_atom_sites_solution_primary direct
_audit_creation_method SHELXL-2019/3
_audit_update_record
;
2026-02-18 deposited with the CCDC.	2026-02-23 downloaded from the CCDC.
;
_cell_angle_alpha 90
_cell_angle_beta 91.603(4)
_cell_angle_gamma 90
_cell_formula_units_Z 4
_cell_length_a 17.9849(17)
_cell_length_b 14.7321(13)
_cell_length_c 31.121(3)
_cell_measurement_reflns_used 9985
_cell_measurement_temperature 120(2)
_cell_measurement_theta_max 79.1072
_cell_measurement_theta_min 2.4564
_cell_measurement_wavelength 1.54178
_cell_volume 8242.4(13)
_computing_cell_refinement 'SAINT V8.41 (Bruker AXS LLC)'
_computing_data_collection 'Bruker Instrument Service v8.5.0.27 Release'
_computing_data_reduction 'SAINT V8.41 (Bruker AXS LLC)'
_computing_molecular_graphics 'shelXle (C.B. Huebschle, rev 1503)'
_computing_structure_refinement 'SHELXL-2019/2 (Sheldrick, 2019)'
_computing_structure_solution 'SHELXT 2018/2 (Sheldrick, 2018)'
_diffrn_ambient_temperature 120(2)
_diffrn_detector CPAD
_diffrn_detector_area_resol_mean 7.391
_diffrn_detector_type 'Bruker PHOTON III'
_diffrn_measured_fraction_theta_full 0.998
_diffrn_measured_fraction_theta_max 0.984
_diffrn_measurement_device 'KAPPA diffractometer'
_diffrn_measurement_device_type 'Bruker D8 VENTURE'
_diffrn_measurement_method '\w and \f scans'
_diffrn_radiation_monochromator 'multilayer mirror'
_diffrn_radiation_probe x-ray
_diffrn_radiation_type CuK\a
_diffrn_radiation_wavelength 1.54178
_diffrn_reflns_av_R_equivalents 0.0399
_diffrn_reflns_av_unetI/netI 0.0241
_diffrn_reflns_Laue_measured_fraction_full 0.998
_diffrn_reflns_Laue_measured_fraction_max 0.984
_diffrn_reflns_limit_h_max 22
_diffrn_reflns_limit_h_min -22
_diffrn_reflns_limit_k_max 18
_diffrn_reflns_limit_k_min -15
_diffrn_reflns_limit_l_max 33
_diffrn_reflns_limit_l_min -38
_diffrn_reflns_number 121248
_diffrn_reflns_point_group_measured_fraction_full 0.998
_diffrn_reflns_point_group_measured_fraction_max 0.984
_diffrn_reflns_theta_full 67.679
_diffrn_reflns_theta_max 79.670
_diffrn_reflns_theta_min 2.458
_diffrn_source 'microfocus sealed tube'
_diffrn_source_current 1.1
_diffrn_source_target Cu
_diffrn_source_type 'INCOATEC I\mS 3.0'
_diffrn_source_voltage 50
_exptl_absorpt_coefficient_mu 4.327
_exptl_absorpt_correction_T_max 0.496
_exptl_absorpt_correction_T_min 0.159
_exptl_absorpt_correction_type multi-scan
_exptl_absorpt_process_details
;Krause, L., Herbst-Irmer, R., Sheldrick, G. M., Stalke, D. (2015).
"Comparison of silver and molybdenum microfocus X-ray sources for single-crystal
 structure determination"
J. Appl. Cryst. 48, 3-10.
doi:10.1107/S1600576714022985
;
_exptl_crystal_colour 'translucent colourless'
_exptl_crystal_density_diffrn 1.405
_exptl_crystal_description prism
_exptl_crystal_F_000 3419
_exptl_crystal_size_max 0.311
_exptl_crystal_size_mid 0.245
_exptl_crystal_size_min 0.086
_refine_diff_density_max 1.610
_refine_diff_density_min -1.306
_refine_diff_density_rms 0.088
_refine_ls_extinction_coef 0.00020(2)
_refine_ls_extinction_expression Fc^*^=kFc[1+0.001xFc^2^\l^3^/sin(2\q)]^-1/4^
_refine_ls_extinction_method 'SHELXL-2019/2 (Sheldrick 2019)'
_refine_ls_goodness_of_fit_ref 1.023
_refine_ls_hydrogen_treatment constr
_refine_ls_matrix_type full
_refine_ls_number_parameters 1143
_refine_ls_number_reflns 17662
_refine_ls_number_restraints 1873
_refine_ls_restrained_S_all 1.016
_refine_ls_R_factor_all 0.0596
_refine_ls_R_factor_gt 0.0518
_refine_ls_shift/su_max 0.003
_refine_ls_shift/su_mean 0.000
_refine_ls_structure_factor_coef Fsqd
_refine_ls_weighting_details 'w=1/[\s^2^(Fo^2^)+(0.0769P)^2^+15.2203P] where P=(Fo^2^+2Fc^2^)/3'
_refine_ls_weighting_scheme calc
_refine_ls_wR_factor_gt 0.1468
_refine_ls_wR_factor_ref 0.1553
_reflns_Friedel_coverage 0.000
_reflns_number_gt 15020
_reflns_number_total 17662
_reflns_threshold_expression 'I > 2\s(I)'
_cod_data_source_file d5nj04235f2.cif
_cod_data_source_block dp_1251_ho5l_sq
_cod_depositor_comments
;
The following automatic conversions were performed:

data item '_exptl_absorpt_correction_type' value 'Multi-Scan' was
changed to 'multi-scan' in accordance with the
/home/data/users/saulius/crontab/automatic-downloads/rss-feeds/RSC/lib/dictionaries/cif_core.dic
dictionary named 'cif_core.dic' version 2.4.2 last updated on
2011-04-26.

Automatic conversion script
Id: cif_fix_values 8170 2020-07-09 18:12:32Z antanas 

 Adding full bibliography for 7064298--7064299.cif.
;
_cod_original_cell_volume 8242.5(13)
_cod_original_sg_symbol_H-M 'P 2/c'
_cod_original_formula_sum 'C60.60 H46.70 F18 Ho2 N3.50 O15.50'
_cod_database_code 7064298
_shelx_shelxl_version_number 2019/3
_shelx_space_group_comment
;
The symmetry employed for this shelxl refinement is uniquely defined
by the following loop, which should always be used as a source of
symmetry information in preference to the above space-group names.
They are only intended as comments.
;
_shelx_estimated_absorpt_t_min 0.346
_shelx_estimated_absorpt_t_max 0.707
_bruker_diffrn_measurement_temperature_device 'Oxford Cryostream 1000'

loop_
_space_group_symop_operation_xyz
'x, y, z'
'-x, y, -z+1/2'
'-x, -y, -z'
'x, -y, z-1/2'

loop_
_atom_site_label
_atom_site_type_symbol
_atom_site_fract_x
_atom_site_fract_y
_atom_site_fract_z
_atom_site_U_iso_or_equiv
_atom_site_adp_type
_atom_site_occupancy
_atom_site_site_symmetry_order
_atom_site_calc_flag
_atom_site_refinement_flags_posn
_atom_site_refinement_flags_adp
_atom_site_refinement_flags_occupancy
_atom_site_disorder_assembly
_atom_site_disorder_group
Ho1 Ho 0.09128(2) 0.03419(2) 0.47055(2) 0.03711(9) Uani 1 1 d . . . . .
Ho2 Ho 0.30742(2) 0.03588(2) 0.41499(2) 0.05229(10) Uani 1 1 d . . . . .
C1A C 0.1845(3) 0.2978(2) 0.44820(17) 0.0395(12) Uani 0.557(5) 1 d DG U P A 1
C2A C 0.2175(3) 0.3742(3) 0.43074(18) 0.0464(14) Uani 0.557(5) 1 d DG U P A 1
C3A C 0.1950(4) 0.4603(2) 0.4431(2) 0.0501(16) Uani 0.557(5) 1 d G U P A 1
H3A H 0.217525 0.512533 0.431203 0.060 Uiso 0.557(5) 1 calc R U P A 1
C4A C 0.1395(4) 0.47008(19) 0.4730(3) 0.044(2) Uani 0.557(5) 1 d DG U P A 1
C5A C 0.1065(3) 0.3937(3) 0.4904(2) 0.0480(8) Uani 0.557(5) 1 d G U P A 1
H5A H 0.068523 0.400355 0.510840 0.058 Uiso 0.557(5) 1 calc R U P A 1
C6A C 0.1290(2) 0.3075(2) 0.47805(11) 0.0489(8) Uani 1 1 d G U . . .
H6A H 0.106412 0.255324 0.489981 0.059 Uiso 0.557(5) 1 calc R U P A 1
H6AA H 0.111925 0.256563 0.493670 0.059 Uiso 0.443(5) 1 calc R U P A 2
C8A C 0.2803(4) 0.3669(4) 0.4007(2) 0.085(2) Uani 0.557(5) 1 d D U P A 1
F1A F 0.2908(5) 0.4464(4) 0.3812(3) 0.121(3) Uani 0.557(5) 1 d D U P A 1
F2A F 0.2657(4) 0.3077(3) 0.36875(17) 0.0770(17) Uani 0.557(5) 1 d D U P A 1
F3A F 0.3446(3) 0.3444(5) 0.4207(2) 0.106(2) Uani 0.557(5) 1 d D U P A 1
C7 C 0.2000(2) 0.1997(3) 0.43431(12) 0.0468(8) Uani 1 1 d D . . . .
O1 O 0.14767(15) 0.14261(17) 0.43160(8) 0.0494(6) Uani 1 1 d . . . . .
O2 O 0.26689(15) 0.18232(19) 0.42985(9) 0.0541(6) Uani 1 1 d . . . . .
C12A C 0.1125(5) 0.5631(4) 0.4859(4) 0.0459(9) Uani 0.557(5) 1 d DG U P A 1
C11A C 0.0961(5) 0.5821(5) 0.5283(4) 0.0439(17) Uani 0.557(5) 1 d G U P A 1
H11A H 0.097108 0.534865 0.549113 0.053 Uiso 0.557(5) 1 calc R U P A 1
C10A C 0.0783(5) 0.6701(6) 0.5404(3) 0.0400(16) Uani 0.557(5) 1 d DG U P A 1
C9A C 0.0768(5) 0.7392(3) 0.5099(4) 0.0432(8) Uani 0.557(5) 1 d DG U P A 1
C14A C 0.0932(5) 0.7203(5) 0.4675(4) 0.0448(17) Uani 0.557(5) 1 d G U P A 1
H14A H 0.092186 0.767528 0.446683 0.054 Uiso 0.557(5) 1 calc R U P A 1
C13A C 0.1110(5) 0.6323(7) 0.4554(3) 0.0491(19) Uani 0.557(5) 1 d G U P A 1
H13A H 0.122169 0.619308 0.426420 0.059 Uiso 0.557(5) 1 calc R U P A 1
C15A C 0.0593(2) 0.8391(2) 0.51835(12) 0.0450(8) Uani 1 1 d D . . . .
O3 O 0.10360(15) 0.89600(16) 0.50427(9) 0.0490(6) Uani 1 1 d . . . . .
O4 O -0.00061(14) 0.85380(16) 0.53697(8) 0.0470(6) Uani 1 1 d . . . . .
C16A C 0.0664(6) 0.6895(9) 0.5872(3) 0.057(2) Uani 0.557(5) 1 d D U P A 1
F4A F 0.0980(7) 0.7678(9) 0.6007(5) 0.060(2) Uani 0.557(5) 1 d D U P A 1
F5A F -0.0065(5) 0.6942(12) 0.5954(5) 0.068(2) Uani 0.557(5) 1 d D U P A 1
F6A F 0.0943(6) 0.6234(10) 0.6125(5) 0.069(2) Uani 0.557(5) 1 d D U P A 1
C17 C 0.2746(2) 0.0320(3) 0.55283(12) 0.0461(8) Uani 1 1 d . . . . .
C18 C 0.3071(2) 0.0980(3) 0.58013(12) 0.0490(8) Uani 1 1 d . . . . .
C19 C 0.3084(2) 0.0865(3) 0.62435(12) 0.0507(9) Uani 1 1 d . . . . .
H19 H 0.329530 0.132335 0.642317 0.061 Uiso 1 1 calc R U . . .
C20 C 0.2788(2) 0.0081(3) 0.64297(11) 0.0466(8) Uani 1 1 d D . . . .
C21 C 0.2442(2) -0.0558(3) 0.61569(13) 0.0516(9) Uani 1 1 d . . . . .
H21 H 0.221926 -0.108331 0.627505 0.062 Uiso 1 1 calc R U . . .
C22 C 0.2422(2) -0.0427(3) 0.57130(13) 0.0505(9) Uani 1 1 d . . . . .
H22 H 0.217888 -0.086279 0.553348 0.061 Uiso 1 1 calc R U . . .
C23 C 0.2791(2) 0.0351(2) 0.50486(12) 0.0466(8) Uani 1 1 d . . . . .
O5 O 0.22397(14) 0.01362(17) 0.48093(8) 0.0452(5) Uani 1 1 d . . . . .
O6 O 0.34069(15) 0.0540(2) 0.48935(9) 0.0543(7) Uani 1 1 d . . . . .
C24 C 0.3421(3) 0.1829(3) 0.56270(14) 0.0635(11) Uani 1 1 d . . . . .
F7 F 0.30399(16) 0.21803(17) 0.52945(7) 0.0653(6) Uani 1 1 d . . . . .
F8 F 0.41225(16) 0.1698(2) 0.55061(9) 0.0775(8) Uani 1 1 d . . . . .
F9 F 0.3454(2) 0.24842(19) 0.59301(8) 0.0811(9) Uani 1 1 d . . . . .
C28A C 0.2851(9) -0.0082(13) 0.6904(2) 0.0474(8) Uani 0.420(14) 1 d DG U P B 1
C27A C 0.2826(7) -0.0944(11) 0.7085(4) 0.052(2) Uani 0.420(14) 1 d G U P B 1
H27A H 0.275679 -0.146085 0.690621 0.062 Uiso 0.420(14) 1 calc R U P B 1
C26A C 0.2903(6) -0.1048(9) 0.7528(4) 0.056(2) Uani 0.420(14) 1 d DG U P B 1
C25A C 0.3005(7) -0.0292(11) 0.7790(2) 0.054(2) Uani 0.420(14) 1 d DG U P B 1
C30A C 0.3029(9) 0.0570(9) 0.7609(4) 0.0515(11) Uani 0.420(14) 1 d G U P B 1
H30A H 0.309854 0.108717 0.778785 0.062 Uiso 0.420(14) 1 calc R U P B 1
C29A C 0.2952(10) 0.0675(10) 0.7166(5) 0.0489(11) Uani 0.420(14) 1 d G U P B 1
H29A H 0.296879 0.126374 0.704229 0.059 Uiso 0.420(14) 1 calc R U P B 1
C31A C 0.3076(10) -0.0481(17) 0.8271(3) 0.058(2) Uani 0.420(14) 1 d D U P B 1
O7A O 0.3567(13) 0.0028(14) 0.8450(8) 0.060(3) Uani 0.420(14) 1 d D U P B 1
O8A O 0.2641(8) -0.0965(13) 0.8494(6) 0.052(2) Uani 0.420(14) 1 d D U P B 1
C32A C 0.2863(10) -0.2051(10) 0.7635(5) 0.116(4) Uani 0.420(14) 1 d D U P B 1
F10A F 0.3415(12) -0.2282(11) 0.7916(5) 0.116(4) Uani 0.420(14) 1 d D U P B 1
F11A F 0.2979(13) -0.2642(8) 0.7312(4) 0.125(4) Uani 0.420(14) 1 d D U P B 1
F12A F 0.2225(10) -0.2256(10) 0.7822(5) 0.115(4) Uani 0.420(14) 1 d D U P B 1
C33A C 0.1293(4) -0.0621(6) 0.33230(13) 0.0430(8) Uani 0.443(5) 1 d DG U P C 1
C34A C 0.1162(3) -0.1455(5) 0.3126(2) 0.0394(16) Uani 0.443(5) 1 d DG U P C 1
C35A C 0.1028(4) -0.1498(5) 0.2684(2) 0.0376(16) Uani 0.443(5) 1 d G U P C 1
H35A H 0.093832 -0.206720 0.254912 0.045 Uiso 0.443(5) 1 calc R U P C 1
C36A C 0.1023(4) -0.0707(6) 0.24401(13) 0.0411(8) Uani 0.443(5) 1 d DG U P C 1
C37A C 0.1154(4) 0.0126(5) 0.2638(2) 0.0426(18) Uani 0.443(5) 1 d G U P C 1
H37A H 0.115078 0.066622 0.247073 0.051 Uiso 0.443(5) 1 calc R U P C 1
C38A C 0.1289(4) 0.0169(5) 0.3079(2) 0.0456(19) Uani 0.443(5) 1 d G U P C 1
H38A H 0.137792 0.073873 0.321397 0.055 Uiso 0.443(5) 1 calc R U P C 1
C39A C 0.1487(2) -0.0549(3) 0.38050(12) 0.0477(8) Uani 1 1 d D . . . .
O9 O 0.09742(17) -0.03733(19) 0.40558(9) 0.0567(7) Uani 1 1 d . . . . .
O10 O 0.21465(17) -0.0592(2) 0.39122(9) 0.0671(8) Uani 1 1 d . . . . .
C40A C 0.1166(5) -0.2332(6) 0.3382(2) 0.0710(16) Uani 0.443(5) 1 d D U P C 1
F13A F 0.0585(5) -0.2393(6) 0.3629(3) 0.106(3) Uani 0.443(5) 1 d D U P C 1
F14A F 0.1073(7) -0.3057(6) 0.3142(3) 0.088(3) Uani 0.443(5) 1 d D U P C 1
F15A F 0.1688(6) -0.2386(11) 0.3691(4) 0.093(3) Uani 0.443(5) 1 d D U P C 1
C41 C 0.08043(19) -0.0898(2) 0.10514(10) 0.0380(7) Uani 1 1 d . . . . .
C42 C 0.1031(2) -0.1660(2) 0.12877(11) 0.0417(7) Uani 1 1 d . . . . .
C43 C 0.1103(2) -0.1601(2) 0.17363(11) 0.0450(8) Uani 1 1 d . . . . .
H43 H 0.125932 -0.212204 0.189402 0.054 Uiso 1 1 calc R U . . .
C44 C 0.09543(19) -0.0809(2) 0.19577(11) 0.0402(7) Uani 1 1 d D . . . .
C45 C 0.0724(2) -0.0055(3) 0.17154(12) 0.0464(8) Uani 1 1 d . . . . .
H45 H 0.061873 0.049927 0.185732 0.056 Uiso 1 1 calc R U . . .
C46 C 0.0647(2) -0.0104(2) 0.12732(12) 0.0455(8) Uani 1 1 d . . . . .
H46 H 0.048219 0.041623 0.111706 0.055 Uiso 1 1 calc R U . . .
C47 C 0.07584(19) -0.0854(2) 0.05720(10) 0.0379(7) Uani 1 1 d . . . . .
O11 O 0.02255(14) -0.04062(15) 0.03922(8) 0.0423(5) Uani 1 1 d . . . . .
O12 O 0.12543(13) -0.11938(15) 0.03468(7) 0.0401(5) Uani 1 1 d . . . . .
C48 C 0.1180(3) -0.2554(3) 0.10813(12) 0.0539(10) Uani 1 1 d . . . . .
F16 F 0.06820(15) -0.27438(14) 0.07635(7) 0.0564(6) Uani 1 1 d . . . . .
F17 F 0.18507(16) -0.26180(18) 0.09152(8) 0.0683(7) Uani 1 1 d . . . . .
F18 F 0.1134(2) -0.32388(16) 0.13636(8) 0.0838(10) Uani 1 1 d . . . . .
C28B C 0.2874(6) -0.0050(9) 0.69065(16) 0.0474(8) Uani 0.580(14) 1 d DG U P B 2
C27B C 0.2993(5) -0.0931(8) 0.7053(3) 0.0535(18) Uani 0.580(14) 1 d G U P B 2
H27B H 0.300284 -0.141978 0.685355 0.064 Uiso 0.580(14) 1 calc R U P B 2
C26B C 0.3097(4) -0.1097(6) 0.7490(3) 0.0587(18) Uani 0.580(14) 1 d DG U P B 2
C25B C 0.3083(5) -0.0383(8) 0.77808(15) 0.0555(18) Uani 0.580(14) 1 d DG U P B 2
C30B C 0.2964(6) 0.0499(7) 0.7635(3) 0.0515(11) Uani 0.580(14) 1 d G U P B 2
H30B H 0.295393 0.098721 0.783374 0.062 Uiso 0.580(14) 1 calc R U P B 2
C29B C 0.2860(7) 0.0665(7) 0.7198(3) 0.0489(11) Uani 0.580(14) 1 d G U P B 2
H29B H 0.277850 0.126718 0.709776 0.059 Uiso 0.580(14) 1 calc R U P B 2
C31B C 0.3169(8) -0.0361(11) 0.8269(3) 0.062(2) Uani 0.580(14) 1 d D U P B 2
O7B O 0.3514(9) 0.0243(9) 0.8487(6) 0.059(2) Uani 0.580(14) 1 d D U P B 2
O8B O 0.2836(7) -0.1018(10) 0.8454(5) 0.066(2) Uani 0.580(14) 1 d D U P B 2
C32B C 0.3234(7) -0.2040(7) 0.7668(3) 0.109(3) Uani 0.580(14) 1 d D U P B 2
F10B F 0.3746(8) -0.2044(8) 0.7993(4) 0.116(3) Uani 0.580(14) 1 d D U P B 2
F11B F 0.3532(9) -0.2531(6) 0.7351(3) 0.125(4) Uani 0.580(14) 1 d D U P B 2
F12B F 0.2638(9) -0.2494(6) 0.7800(3) 0.114(3) Uani 0.580(14) 1 d D U P B 2
C33B C 0.1280(3) -0.0716(5) 0.33318(11) 0.0430(8) Uani 0.557(5) 1 d DG U P C 2
C34B C 0.1413(3) -0.1523(4) 0.31155(18) 0.0474(15) Uani 0.557(5) 1 d DG U P C 2
C35B C 0.1301(3) -0.1569(4) 0.26723(18) 0.0475(16) Uani 0.557(5) 1 d G U P C 2
H35B H 0.139156 -0.212061 0.252448 0.057 Uiso 0.557(5) 1 calc R U P C 2
C36B C 0.1057(3) -0.0808(5) 0.24454(11) 0.0411(8) Uani 0.557(5) 1 d DG U P C 2
C37B C 0.0924(3) -0.0001(4) 0.26616(18) 0.0489(17) Uani 0.557(5) 1 d G U P C 2
H37B H 0.075688 0.051919 0.250653 0.059 Uiso 0.557(5) 1 calc R U P C 2
C38B C 0.1036(3) 0.0045(4) 0.31049(19) 0.0465(16) Uani 0.557(5) 1 d G U P C 2
H38B H 0.094509 0.059625 0.325267 0.056 Uiso 0.557(5) 1 calc R U P C 2
C40B C 0.1684(4) -0.2361(5) 0.3361(2) 0.0710(16) Uani 0.557(5) 1 d D U P C 2
F13B F 0.1379(6) -0.2401(7) 0.3746(2) 0.090(3) Uani 0.557(5) 1 d D U P C 2
F14B F 0.1519(6) -0.3090(5) 0.3144(3) 0.091(2) Uani 0.557(5) 1 d D U P C 2
F15B F 0.2408(4) -0.2372(4) 0.33893(18) 0.105(2) Uani 0.557(5) 1 d D U P C 2
C1B C 0.1711(6) 0.2950(5) 0.4418(3) 0.0395(12) Uani 0.443(5) 1 d D U P A 2
C5B C 0.1117(7) 0.3957(6) 0.4915(4) 0.0480(8) Uani 0.443(5) 1 d . U P A 2
H5B H 0.087447 0.403530 0.517999 0.058 Uiso 0.443(5) 1 calc R U P A 2
C4B C 0.1283(8) 0.4698(5) 0.4681(4) 0.0421(19) Uani 0.443(5) 1 d D U P A 2
C3B C 0.1664(6) 0.4566(7) 0.4298(4) 0.0500(19) Uani 0.443(5) 1 d . U P A 2
H3B H 0.178399 0.508102 0.412967 0.060 Uiso 0.443(5) 1 calc R U P A 2
C2B C 0.1869(6) 0.3725(7) 0.4158(3) 0.0507(18) Uani 0.443(5) 1 d D U P A 2
C8B C 0.2248(6) 0.3631(6) 0.3737(3) 0.092(3) Uani 0.443(5) 1 d D U P A 2
F1B F 0.2113(7) 0.4355(6) 0.3488(3) 0.128(3) Uani 0.443(5) 1 d D U P A 2
F2B F 0.2027(6) 0.2882(5) 0.3527(2) 0.106(3) Uani 0.443(5) 1 d D U P A 2
F3B F 0.2989(5) 0.3596(8) 0.3775(4) 0.124(3) Uani 0.443(5) 1 d D U P A 2
C12B C 0.1108(6) 0.5652(5) 0.4820(5) 0.0459(9) Uani 0.443(5) 1 d DG U P A 2
C11B C 0.1136(6) 0.5875(6) 0.5254(4) 0.045(2) Uani 0.443(5) 1 d G U P A 2
H11B H 0.126156 0.542541 0.546265 0.054 Uiso 0.443(5) 1 calc R U P A 2
C10B C 0.0979(6) 0.6756(8) 0.5384(4) 0.047(2) Uani 0.443(5) 1 d DG U P A 2
C9B C 0.0795(7) 0.7414(5) 0.5079(5) 0.0432(8) Uani 0.443(5) 1 d DG U P A 2
C14B C 0.0767(7) 0.7191(7) 0.4645(5) 0.046(2) Uani 0.443(5) 1 d G U P A 2
H14B H 0.064128 0.764130 0.443641 0.055 Uiso 0.443(5) 1 calc R U P A 2
C13B C 0.0924(6) 0.6311(9) 0.4515(4) 0.044(2) Uani 0.443(5) 1 d G U P A 2
H13B H 0.090487 0.615825 0.421864 0.053 Uiso 0.443(5) 1 calc R U P A 2
C16B C 0.0876(9) 0.6955(13) 0.5853(4) 0.074(3) Uani 0.443(5) 1 d D U P A 2
F4B F 0.1190(10) 0.7759(13) 0.5955(7) 0.075(4) Uani 0.443(5) 1 d D U P A 2
F5B F 0.0174(8) 0.6974(16) 0.5991(7) 0.083(4) Uani 0.443(5) 1 d D U P A 2
F6B F 0.1230(8) 0.6335(12) 0.6099(6) 0.081(4) Uani 0.443(5) 1 d D U P A 2
C3 C 0.5026(7) 0.0290(9) 0.4711(5) 0.118(4) Uani 0.418(3) 1 d G U P D 2
C4 C 0.4783(5) 0.0959(6) 0.4361(3) 0.111(3) Uani 0.418(3) 1 d G U P D 2
O7 O 0.4165(6) 0.0904(10) 0.4190(4) 0.057(2) Uani 0.418(3) 1 d G . P D 2
N1 N 0.5283(4) 0.1618(6) 0.4248(3) 0.114(3) Uani 0.418(3) 1 d G U P D 2
C6 C 0.5071(6) 0.2269(9) 0.3915(5) 0.125(6) Uani 0.418(3) 1 d G U P D 2
H6B H 0.548292 0.269117 0.387058 0.188 Uiso 0.418(3) 1 calc R U P D 2
H6C H 0.495436 0.194600 0.364577 0.188 Uiso 0.418(3) 1 calc R U P D 2
H6D H 0.463228 0.260833 0.400320 0.188 Uiso 0.418(3) 1 calc R U P D 2
C5 C 0.6027(5) 0.1730(9) 0.4434(5) 0.118(4) Uani 0.418(3) 1 d G U P D 2
H5C H 0.626997 0.224690 0.429850 0.176 Uiso 0.418(3) 1 calc R U P D 2
H5D H 0.599487 0.184024 0.474363 0.176 Uiso 0.418(3) 1 calc R U P D 2
H5E H 0.631710 0.117782 0.438628 0.176 Uiso 0.418(3) 1 calc R U P D 2
O8 O 0.4214(9) 0.1035(14) 0.4120(6) 0.057(2) Uani 0.262(3) 1 d G . P D 3
C1 C 0.4442(7) 0.1607(11) 0.4373(6) 0.111(3) Uani 0.262(3) 1 d G U P D 3
H1 H 0.409693 0.205453 0.446015 0.133 Uiso 0.262(3) 1 calc R U P D 3
N4 N 0.5146(7) 0.1663(10) 0.4544(5) 0.113(3) Uani 0.262(3) 1 d G U P D 3
C2 C 0.5708(8) 0.1005(16) 0.4428(10) 0.124(4) Uani 0.262(3) 1 d G U P D 3
H2A H 0.617844 0.114859 0.458024 0.186 Uiso 0.262(3) 1 calc R U P D 3
H2B H 0.554568 0.039525 0.450964 0.186 Uiso 0.262(3) 1 calc R U P D 3
H2C H 0.577973 0.102724 0.411764 0.186 Uiso 0.262(3) 1 calc R U P D 3
C8 C 0.5364(12) 0.2374(15) 0.4845(8) 0.116(5) Uani 0.262(3) 1 d G U P D 3
H8A H 0.588861 0.229871 0.493000 0.174 Uiso 0.262(3) 1 calc R U P D 3
H8B H 0.529137 0.296746 0.470779 0.174 Uiso 0.262(3) 1 calc R U P D 3
H8C H 0.505737 0.233527 0.509973 0.174 Uiso 0.262(3) 1 calc R U P D 3
O13 O 0.4234(10) 0.1114(14) 0.4086(6) 0.057(2) Uani 0.320(3) 1 d G . P D 1
C9 C 0.4821(9) 0.1171(10) 0.4288(5) 0.113(3) Uani 0.320(3) 1 d G U P D 1
H9 H 0.515235 0.067101 0.427087 0.136 Uiso 0.320(3) 1 calc R U P D 1
N2 N 0.5047(7) 0.1886(10) 0.4537(5) 0.113(3) Uani 0.320(3) 1 d G U P D 1
C10 C 0.4573(10) 0.2678(12) 0.4581(8) 0.126(5) Uani 0.320(3) 1 d G U P D 1
H10A H 0.482174 0.312230 0.476987 0.188 Uiso 0.320(3) 1 calc R U P D 1
H10B H 0.447650 0.295054 0.429734 0.188 Uiso 0.320(3) 1 calc R U P D 1
H10C H 0.410067 0.249544 0.470464 0.188 Uiso 0.320(3) 1 calc R U P D 1
C11 C 0.5760(9) 0.1889(15) 0.4766(8) 0.122(5) Uani 0.320(3) 1 d G U P D 1
H11C H 0.581945 0.245913 0.492516 0.182 Uiso 0.320(3) 1 calc R U P D 1
H11D H 0.578374 0.137738 0.496677 0.182 Uiso 0.320(3) 1 calc R U P D 1
H11E H 0.615971 0.183237 0.455949 0.182 Uiso 0.320(3) 1 calc R U P D 1
C12 C 0.2692(4) -0.2215(5) 0.4579(3) 0.081(3) Uani 0.617(7) 1 d G U P D 2
H12A H 0.263825 -0.286945 0.453056 0.122 Uiso 0.617(7) 1 calc R U P D 2
H12B H 0.277834 -0.210052 0.488693 0.122 Uiso 0.617(7) 1 calc R U P D 2
H12C H 0.223738 -0.190391 0.448055 0.122 Uiso 0.617(7) 1 calc R U P D 2
C13 C 0.3350(3) -0.1861(3) 0.4331(2) 0.0777(19) Uani 0.617(7) 1 d G U P D 2
O15 O 0.3518(5) -0.1058(3) 0.4346(4) 0.0595(11) Uani 0.617(7) 1 d G U P D 2
N5 N 0.3739(3) -0.2476(4) 0.4092(2) 0.090(2) Uani 0.617(7) 1 d G U P D 2
C14 C 0.4371(4) -0.2162(6) 0.3850(3) 0.109(4) Uani 0.617(7) 1 d G U P D 2
H14C H 0.458908 -0.267553 0.369796 0.163 Uiso 0.617(7) 1 calc R U P D 2
H14D H 0.420439 -0.170162 0.364178 0.163 Uiso 0.617(7) 1 calc R U P D 2
H14E H 0.474534 -0.189819 0.404816 0.163 Uiso 0.617(7) 1 calc R U P D 2
C15 C 0.3576(5) -0.3439(4) 0.4057(4) 0.121(4) Uani 0.617(7) 1 d G U P D 2
H15A H 0.393436 -0.372679 0.386815 0.181 Uiso 0.617(7) 1 calc R U P D 2
H15B H 0.361271 -0.371821 0.434242 0.181 Uiso 0.617(7) 1 calc R U P D 2
H15C H 0.307176 -0.352164 0.393604 0.181 Uiso 0.617(7) 1 calc R U P D 2
C16 C 0.4221(9) -0.1991(9) 0.3860(6) 0.098(4) Uani 0.383(7) 1 d G U P D 1
H16A H 0.418151 -0.264269 0.380142 0.147 Uiso 0.383(7) 1 calc R U P D 1
H16B H 0.409027 -0.164962 0.359831 0.147 Uiso 0.383(7) 1 calc R U P D 1
H16C H 0.473190 -0.184394 0.395304 0.147 Uiso 0.383(7) 1 calc R U P D 1
C1C C 0.3690(5) -0.1735(6) 0.4214(4) 0.081(2) Uani 0.383(7) 1 d G U P D 1
O14 O 0.3649(8) -0.0951(6) 0.4338(6) 0.0595(11) Uani 0.383(7) 1 d G U P D 1
N3 N 0.3267(5) -0.2417(5) 0.4384(3) 0.089(3) Uani 0.383(7) 1 d G U P D 1
C1D C 0.2754(8) -0.2198(9) 0.4722(5) 0.095(5) Uani 0.383(7) 1 d G U P D 1
H1DA H 0.249428 -0.275007 0.480986 0.142 Uiso 0.383(7) 1 calc R U P D 1
H1DB H 0.303165 -0.194537 0.497007 0.142 Uiso 0.383(7) 1 calc R U P D 1
H1DC H 0.238993 -0.175109 0.461539 0.142 Uiso 0.383(7) 1 calc R U P D 1
C1E C 0.3282(9) -0.3364(6) 0.4255(5) 0.109(5) Uani 0.383(7) 1 d G U P D 1
H1EA H 0.292965 -0.370981 0.442485 0.164 Uiso 0.383(7) 1 calc R U P D 1
H1EB H 0.314295 -0.341290 0.394925 0.164 Uiso 0.383(7) 1 calc R U P D 1
H1EC H 0.378461 -0.360705 0.430399 0.164 Uiso 0.383(7) 1 calc R U P D 1

loop_
_atom_site_aniso_label
_atom_site_aniso_U_11
_atom_site_aniso_U_22
_atom_site_aniso_U_33
_atom_site_aniso_U_23
_atom_site_aniso_U_13
_atom_site_aniso_U_12
Ho1 0.04818(16) 0.02983(14) 0.03328(14) -0.00507(9) 0.00068(10) 0.00511(9)
Ho2 0.05691(18) 0.0629(2) 0.03694(16) -0.00973(12) -0.00034(12) 0.02103(13)
C1A 0.041(2) 0.0367(16) 0.041(2) -0.0047(15) 0.001(2) -0.0013(16)
C2A 0.048(3) 0.037(3) 0.054(3) -0.008(3) 0.012(3) -0.007(3)
C3A 0.053(4) 0.038(3) 0.060(4) -0.005(3) 0.013(3) -0.011(3)
C4A 0.052(4) 0.034(3) 0.047(3) 0.000(3) 0.002(3) -0.001(3)
C5A 0.064(2) 0.0364(16) 0.0436(17) 0.0008(14) 0.0109(16) 0.0043(15)
C6A 0.066(2) 0.0342(16) 0.0473(18) 0.0017(14) 0.0142(16) 0.0002(15)
C8A 0.113(5) 0.055(4) 0.090(5) -0.009(4) 0.050(4) 0.001(4)
F1A 0.171(6) 0.060(3) 0.136(5) 0.002(3) 0.105(4) -0.017(4)
F2A 0.123(5) 0.051(3) 0.059(3) -0.004(2) 0.048(3) 0.007(3)
F3A 0.066(3) 0.101(4) 0.153(6) -0.050(4) 0.043(4) -0.016(3)
C7 0.056(2) 0.0431(19) 0.0420(18) -0.0026(15) 0.0070(15) 0.0065(16)
O1 0.0628(16) 0.0372(12) 0.0485(14) 0.0002(10) 0.0065(12) -0.0007(11)
O2 0.0553(15) 0.0544(15) 0.0530(15) -0.0083(12) 0.0083(12) 0.0077(12)
C12A 0.0576(19) 0.0332(15) 0.047(2) 0.0035(15) 0.0043(16) 0.0037(14)
C11A 0.050(4) 0.036(3) 0.046(3) 0.008(3) 0.001(3) 0.004(3)
C10A 0.043(4) 0.035(3) 0.042(3) 0.005(2) 0.001(3) 0.002(3)
C9A 0.0532(18) 0.0324(15) 0.0441(19) 0.0036(13) 0.0011(14) 0.0056(13)
C14A 0.057(4) 0.037(3) 0.040(3) 0.008(3) -0.001(3) 0.003(3)
C13A 0.062(5) 0.042(3) 0.043(3) 0.005(3) 0.003(3) 0.004(3)
C15A 0.054(2) 0.0349(17) 0.0462(19) 0.0024(14) -0.0011(15) 0.0077(15)
O3 0.0545(14) 0.0335(12) 0.0591(16) 0.0018(11) 0.0045(12) 0.0068(10)
O4 0.0551(14) 0.0355(12) 0.0504(14) 0.0036(10) 0.0029(11) 0.0075(10)
C16A 0.078(7) 0.045(4) 0.047(4) 0.004(3) -0.001(4) 0.017(4)
F4A 0.082(6) 0.050(4) 0.046(4) -0.008(3) -0.008(4) 0.010(3)
F5A 0.077(5) 0.073(4) 0.054(4) 0.002(3) 0.009(4) 0.011(4)
F6A 0.103(6) 0.062(4) 0.042(3) 0.011(2) -0.003(4) 0.019(4)
C17 0.0478(19) 0.051(2) 0.0389(18) -0.0062(15) -0.0049(14) 0.0112(15)
C18 0.057(2) 0.052(2) 0.0382(18) -0.0006(15) -0.0018(15) 0.0023(17)
C19 0.056(2) 0.052(2) 0.0432(19) -0.0056(16) -0.0044(16) -0.0003(17)
C20 0.0466(19) 0.057(2) 0.0357(17) -0.0010(15) -0.0004(14) 0.0079(16)
C21 0.058(2) 0.052(2) 0.044(2) 0.0003(16) -0.0009(16) 0.0038(17)
C22 0.057(2) 0.051(2) 0.043(2) -0.0074(16) -0.0047(16) 0.0046(17)
C23 0.055(2) 0.0451(19) 0.0391(18) -0.0089(14) -0.0029(15) 0.0141(15)
O5 0.0501(13) 0.0469(13) 0.0383(12) -0.0085(10) -0.0039(10) 0.0094(11)
O6 0.0485(14) 0.0705(18) 0.0438(14) -0.0096(13) 0.0001(11) 0.0087(13)
C24 0.084(3) 0.062(3) 0.045(2) -0.0030(19) -0.005(2) -0.012(2)
F7 0.0949(18) 0.0558(14) 0.0450(12) 0.0044(10) -0.0024(12) -0.0028(13)
F8 0.0698(17) 0.097(2) 0.0655(16) 0.0039(15) -0.0045(13) -0.0251(15)
F9 0.130(3) 0.0632(16) 0.0497(14) -0.0069(12) -0.0036(15) -0.0298(16)
C28A 0.0461(18) 0.059(2) 0.0372(16) -0.0047(15) 0.0064(13) -0.0012(16)
C27A 0.054(5) 0.059(4) 0.043(4) -0.003(3) 0.019(3) 0.002(4)
C26A 0.059(4) 0.066(4) 0.043(4) 0.006(3) 0.022(4) 0.008(4)
C25A 0.053(4) 0.067(4) 0.041(4) 0.001(3) 0.011(3) 0.002(4)
C30A 0.050(2) 0.066(2) 0.0392(19) -0.0020(17) 0.0052(17) -0.0058(18)
C29A 0.049(3) 0.064(2) 0.0340(19) -0.0041(16) 0.0036(18) -0.0002(18)
C31A 0.069(4) 0.066(5) 0.041(4) 0.005(4) 0.005(4) -0.021(4)
O7A 0.072(4) 0.067(7) 0.040(4) 0.002(5) 0.007(4) -0.021(5)
O8A 0.048(5) 0.066(4) 0.043(4) 0.007(3) 0.008(4) -0.012(4)
C32A 0.209(10) 0.073(5) 0.066(6) 0.004(5) 0.005(7) 0.015(7)
F10A 0.199(11) 0.077(6) 0.071(6) 0.021(5) 0.017(7) 0.028(7)
F11A 0.236(11) 0.067(5) 0.071(5) 0.004(4) 0.007(8) 0.017(8)
F12A 0.195(12) 0.071(6) 0.079(6) 0.009(5) 0.009(8) -0.020(7)
C33A 0.0426(16) 0.048(2) 0.0387(16) -0.0103(14) 0.0036(13) 0.0040(14)
C34A 0.037(3) 0.046(3) 0.036(3) -0.003(3) 0.006(3) 0.008(3)
C35A 0.039(4) 0.038(3) 0.036(3) -0.005(3) 0.007(3) 0.005(3)
C36A 0.0436(17) 0.042(2) 0.0380(16) -0.0082(14) 0.0026(13) 0.0045(14)
C37A 0.041(4) 0.047(3) 0.040(3) -0.010(3) 0.001(3) 0.000(3)
C38A 0.046(4) 0.050(4) 0.041(3) -0.015(3) 0.001(3) 0.001(3)
C39A 0.058(2) 0.0443(18) 0.0412(19) -0.0082(15) 0.0014(16) 0.0086(16)
O9 0.0677(18) 0.0628(17) 0.0400(14) -0.0191(12) 0.0089(12) -0.0058(13)
O10 0.0617(18) 0.093(2) 0.0459(15) -0.0209(15) -0.0089(13) 0.0224(16)
C40A 0.115(4) 0.061(3) 0.038(2) -0.005(2) 0.012(3) 0.002(4)
F13A 0.145(6) 0.089(5) 0.088(5) 0.033(4) 0.049(5) 0.021(5)
F14A 0.168(8) 0.053(4) 0.044(3) 0.001(3) 0.010(5) -0.005(5)
F15A 0.112(6) 0.088(5) 0.078(6) 0.016(5) -0.022(5) 0.020(5)
C41 0.0454(17) 0.0353(16) 0.0334(16) 0.0012(12) 0.0009(13) -0.0031(13)
C42 0.0549(19) 0.0354(16) 0.0346(16) 0.0019(13) -0.0025(14) 0.0029(14)
C43 0.057(2) 0.0420(18) 0.0355(17) -0.0019(14) -0.0053(14) 0.0064(15)
C44 0.0412(16) 0.0447(18) 0.0346(16) -0.0058(13) 0.0005(13) 0.0006(14)
C45 0.059(2) 0.0365(17) 0.0440(19) -0.0051(14) 0.0048(16) -0.0003(15)
C46 0.059(2) 0.0353(16) 0.0427(18) 0.0004(14) 0.0024(15) -0.0013(15)
C47 0.0478(17) 0.0295(14) 0.0363(16) 0.0036(12) 0.0008(13) -0.0066(13)
O11 0.0521(14) 0.0371(12) 0.0376(12) 0.0055(9) 0.0006(10) -0.0006(10)
O12 0.0521(13) 0.0320(11) 0.0363(11) 0.0038(9) 0.0015(10) -0.0010(9)
C48 0.089(3) 0.0378(18) 0.0346(18) 0.0037(14) -0.0005(18) 0.0080(18)
F16 0.0905(17) 0.0381(11) 0.0404(11) -0.0041(9) -0.0008(11) -0.0078(11)
F17 0.0864(18) 0.0604(15) 0.0580(14) -0.0112(11) 0.0011(13) 0.0282(13)
F18 0.177(3) 0.0352(11) 0.0395(12) 0.0071(9) 0.0059(15) 0.0187(15)
C28B 0.0461(18) 0.059(2) 0.0372(16) -0.0047(15) 0.0064(13) -0.0012(16)
C27B 0.058(4) 0.062(3) 0.041(3) 0.002(3) 0.019(3) 0.004(3)
C26B 0.067(4) 0.066(3) 0.044(3) 0.004(3) 0.020(3) 0.006(3)
C25B 0.056(3) 0.070(4) 0.040(3) 0.009(3) 0.011(3) 0.000(3)
C30B 0.050(2) 0.066(2) 0.0392(19) -0.0020(17) 0.0052(17) -0.0058(18)
C29B 0.049(3) 0.064(2) 0.0340(19) -0.0041(16) 0.0036(18) -0.0002(18)
C31B 0.077(4) 0.069(5) 0.039(3) 0.007(3) 0.006(3) -0.017(4)
O7B 0.079(4) 0.060(5) 0.039(4) 0.002(3) 0.007(3) -0.020(4)
O8B 0.084(6) 0.079(4) 0.035(3) 0.005(3) 0.013(4) -0.029(5)
C32B 0.204(10) 0.068(5) 0.053(4) 0.011(4) 0.001(6) 0.020(6)
F10B 0.190(9) 0.083(6) 0.074(4) 0.021(4) -0.024(5) 0.026(6)
F11B 0.219(10) 0.073(4) 0.082(4) 0.012(3) 0.009(6) 0.048(6)
F12B 0.211(10) 0.064(4) 0.067(4) 0.014(3) 0.012(6) -0.026(5)
C33B 0.0426(16) 0.048(2) 0.0387(16) -0.0103(14) 0.0036(13) 0.0040(14)
C34B 0.055(4) 0.045(3) 0.042(3) -0.006(2) 0.003(3) 0.006(3)
C35B 0.055(4) 0.048(3) 0.040(3) -0.007(2) 0.008(3) 0.004(3)
C36B 0.0436(17) 0.042(2) 0.0380(16) -0.0082(14) 0.0026(13) 0.0045(14)
C37B 0.047(4) 0.054(3) 0.046(3) -0.013(3) -0.012(3) 0.011(3)
C38B 0.045(4) 0.046(3) 0.048(3) -0.015(3) -0.004(3) 0.008(3)
C40B 0.115(4) 0.061(3) 0.038(2) -0.005(2) 0.012(3) 0.002(4)
F13B 0.170(7) 0.065(3) 0.036(3) 0.001(2) 0.020(4) -0.002(5)
F14B 0.175(7) 0.050(3) 0.047(3) -0.002(2) -0.003(5) 0.011(4)
F15B 0.161(6) 0.092(4) 0.061(3) 0.012(3) -0.003(3) 0.070(4)
C1B 0.041(2) 0.0367(16) 0.041(2) -0.0047(15) 0.001(2) -0.0013(16)
C5B 0.064(2) 0.0364(16) 0.0436(17) 0.0008(14) 0.0109(16) 0.0043(15)
C4B 0.045(4) 0.035(3) 0.047(4) 0.002(3) 0.004(3) 0.006(3)
C3B 0.051(4) 0.039(3) 0.061(4) 0.001(3) 0.011(3) -0.006(3)
C2B 0.050(4) 0.047(3) 0.055(4) -0.003(3) 0.012(3) -0.003(3)
C8B 0.126(6) 0.074(5) 0.079(5) 0.016(4) 0.049(5) 0.018(5)
F1B 0.211(8) 0.094(5) 0.086(5) 0.043(4) 0.084(5) 0.052(6)
F2B 0.172(8) 0.095(5) 0.051(4) 0.003(3) 0.033(4) 0.044(5)
F3B 0.134(6) 0.109(6) 0.133(6) 0.013(5) 0.084(5) 0.014(5)
C12B 0.0576(19) 0.0332(15) 0.047(2) 0.0035(15) 0.0043(16) 0.0037(14)
C11B 0.056(4) 0.034(3) 0.046(4) 0.007(3) 0.003(4) 0.003(3)
C10B 0.057(5) 0.037(3) 0.046(3) 0.003(3) 0.000(4) 0.008(4)
C9B 0.0532(18) 0.0324(15) 0.0441(19) 0.0036(13) 0.0011(14) 0.0056(13)
C14B 0.054(4) 0.040(3) 0.042(4) 0.007(3) -0.003(3) 0.005(3)
C13B 0.052(4) 0.041(3) 0.039(3) 0.005(3) -0.001(3) 0.003(3)
C16B 0.109(8) 0.057(5) 0.055(5) 0.000(4) -0.008(5) 0.020(6)
F4B 0.110(10) 0.058(5) 0.057(7) -0.008(4) -0.017(7) 0.012(6)
F5B 0.112(9) 0.082(5) 0.054(5) -0.002(4) 0.006(7) 0.015(8)
F6B 0.136(10) 0.062(5) 0.043(5) 0.003(4) -0.017(7) 0.031(7)
C3 0.086(6) 0.114(8) 0.153(8) 0.012(7) -0.020(7) 0.022(6)
C4 0.079(5) 0.107(6) 0.145(7) 0.005(5) -0.012(5) 0.006(4)
O7 0.047(2) 0.089(5) 0.036(4) 0.019(3) 0.015(2) 0.006(2)
N1 0.079(5) 0.109(6) 0.152(7) 0.002(5) -0.011(5) 0.000(4)
C6 0.079(9) 0.131(12) 0.167(14) 0.033(12) 0.011(10) -0.009(9)
C5 0.084(7) 0.109(8) 0.158(10) -0.005(8) -0.019(8) -0.001(7)
O8 0.047(2) 0.089(5) 0.036(4) 0.019(3) 0.015(2) 0.006(2)
C1 0.077(6) 0.106(7) 0.147(7) 0.007(6) -0.013(6) 0.004(5)
N4 0.080(5) 0.110(6) 0.148(7) 0.009(6) -0.015(5) -0.005(5)
C2 0.090(8) 0.121(8) 0.161(9) 0.008(8) -0.010(8) 0.007(7)
C8 0.089(10) 0.119(11) 0.139(11) -0.002(10) -0.014(9) -0.014(9)
O13 0.047(2) 0.089(5) 0.036(4) 0.019(3) 0.015(2) 0.006(2)
C9 0.080(5) 0.108(6) 0.150(7) 0.005(6) -0.013(5) 0.006(5)
N2 0.079(5) 0.111(6) 0.146(7) 0.013(5) -0.016(5) -0.005(4)
C10 0.098(9) 0.123(10) 0.156(11) 0.003(10) 0.001(9) -0.014(9)
C11 0.089(8) 0.121(9) 0.153(10) 0.005(9) -0.030(8) -0.006(8)
C12 0.067(5) 0.083(6) 0.093(7) 0.007(5) -0.013(5) -0.001(4)
C13 0.072(4) 0.070(4) 0.091(4) -0.009(4) -0.010(3) 0.014(4)
O15 0.056(3) 0.0582(19) 0.0640(18) -0.0102(18) -0.004(2) 0.0159(17)
N5 0.086(4) 0.072(4) 0.110(5) -0.023(3) -0.010(3) 0.016(3)
C14 0.091(7) 0.118(8) 0.117(7) -0.019(7) -0.005(6) 0.022(6)
C15 0.126(8) 0.081(6) 0.154(10) -0.040(6) -0.010(7) 0.025(6)
C16 0.083(8) 0.100(9) 0.109(9) -0.007(8) -0.008(7) 0.043(7)
C1C 0.075(5) 0.076(4) 0.090(5) -0.014(4) -0.009(4) 0.022(4)
O14 0.056(3) 0.0582(19) 0.0640(18) -0.0102(18) -0.004(2) 0.0159(17)
N3 0.083(5) 0.078(5) 0.106(5) -0.021(5) -0.012(4) 0.015(5)
C1D 0.092(9) 0.094(9) 0.097(10) -0.012(8) -0.006(8) 0.000(8)
C1E 0.111(10) 0.081(8) 0.135(11) -0.021(8) -0.006(9) 0.011(8)

loop_
_atom_type_symbol
_atom_type_description
_atom_type_scat_dispersion_real
_atom_type_scat_dispersion_imag
_atom_type_scat_source
C C 0.0181 0.0091 'International Tables Vol C Tables 4.2.6.8 and 6.1.1.4'
H H 0.0000 0.0000 'International Tables Vol C Tables 4.2.6.8 and 6.1.1.4'
F F 0.0727 0.0534 'International Tables Vol C Tables 4.2.6.8 and 6.1.1.4'
Ho Ho -14.9734 3.7046 'International Tables Vol C Tables 4.2.6.8 and 6.1.1.4'
N N 0.0311 0.0180 'International Tables Vol C Tables 4.2.6.8 and 6.1.1.4'
O O 0.0492 0.0322 'International Tables Vol C Tables 4.2.6.8 and 6.1.1.4'

loop_
_geom_angle_atom_site_label_1
_geom_angle_atom_site_label_2
_geom_angle_atom_site_label_3
_geom_angle
_geom_angle_site_symmetry_1
_geom_angle_site_symmetry_3
_geom_angle_publ_flag
O1 Ho1 O9 79.51(10) . . ?
O1 Ho1 O3 146.22(10) . 1_545 ?
O9 Ho1 O3 89.38(10) . 1_545 ?
O1 Ho1 O4 76.63(9) . 3_566 ?
O9 Ho1 O4 106.80(10) . 3_566 ?
O3 Ho1 O4 137.09(9) 1_545 3_566 ?
O1 Ho1 O11 131.86(9) . 2 ?
O9 Ho1 O11 74.41(10) . 2 ?
O3 Ho1 O11 73.42(9) 1_545 2 ?
O4 Ho1 O11 73.29(9) 3_566 2 ?
O1 Ho1 O5 72.82(10) . . ?
O9 Ho1 O5 89.34(10) . . ?
O3 Ho1 O5 75.28(9) 1_545 . ?
O4 Ho1 O5 142.04(9) 3_566 . ?
O11 Ho1 O5 144.66(8) 2 . ?
O1 Ho1 O12 88.20(9) . 4_556 ?
O9 Ho1 O12 161.89(10) . 4_556 ?
O3 Ho1 O12 93.66(9) 1_545 4_556 ?
O4 Ho1 O12 82.89(9) 3_566 4_556 ?
O11 Ho1 O12 123.54(8) 2 4_556 ?
O5 Ho1 O12 74.24(8) . 4_556 ?
O1 Ho1 O11 132.14(8) . 4_556 ?
O9 Ho1 O11 144.18(9) . 4_556 ?
O3 Ho1 O11 71.76(8) 1_545 4_556 ?
O4 Ho1 O11 72.38(8) 3_566 4_556 ?
O11 Ho1 O11 71.15(9) 2 4_556 ?
O5 Ho1 O11 113.59(8) . 4_556 ?
O12 Ho1 O11 52.85(8) 4_556 4_556 ?
O1 Ho1 C47 112.39(9) . 4_556 ?
O9 Ho1 C47 167.79(10) . 4_556 ?
O3 Ho1 C47 79.12(9) 1_545 4_556 ?
O4 Ho1 C47 79.58(9) 3_566 4_556 ?
O11 Ho1 C47 98.12(9) 2 4_556 ?
O5 Ho1 C47 91.66(9) . 4_556 ?
O12 Ho1 C47 26.28(9) 4_556 4_556 ?
O11 Ho1 C47 26.97(9) 4_556 4_556 ?
O1 Ho1 Ho1 145.34(7) . 3_556 ?
O9 Ho1 Ho1 110.83(8) . 3_556 ?
O3 Ho1 Ho1 68.39(7) 1_545 3_556 ?
O4 Ho1 Ho1 68.72(6) 3_566 3_556 ?
O11 Ho1 Ho1 36.96(6) 2 3_556 ?
O5 Ho1 Ho1 137.62(6) . 3_556 ?
O12 Ho1 Ho1 86.82(6) 4_556 3_556 ?
O11 Ho1 Ho1 34.19(6) 4_556 3_556 ?
C47 Ho1 Ho1 61.16(7) 4_556 3_556 ?
O7 Ho2 O10 156.5(5) . . ?
O14 Ho2 O10 83.4(4) . . ?
O8 Ho2 O10 154.5(5) . . ?
O7 Ho2 O15 90.8(4) . . ?
O10 Ho2 O15 77.0(2) . . ?
O7 Ho2 O2 86.1(5) . . ?
O14 Ho2 O2 152.1(5) . . ?
O8 Ho2 O2 83.7(5) . . ?
O10 Ho2 O2 113.72(11) . . ?
O15 Ho2 O2 153.2(3) . . ?
O14 Ho2 O8A 133.6(6) . 4 ?
O10 Ho2 O8A 74.3(4) . 4 ?
O2 Ho2 O8A 73.8(4) . 4 ?
O14 Ho2 O13 91.4(6) . . ?
O10 Ho2 O13 153.4(5) . . ?
O2 Ho2 O13 82.1(5) . . ?
O8A Ho2 O13 91.2(6) 4 . ?
O7 Ho2 O6 72.2(4) . . ?
O14 Ho2 O6 75.2(5) . . ?
O8 Ho2 O6 77.9(4) . . ?
O10 Ho2 O6 122.87(11) . . ?
O15 Ho2 O6 76.7(3) . . ?
O2 Ho2 O6 77.03(10) . . ?
O8A Ho2 O6 150.5(4) 4 . ?
O13 Ho2 O6 80.3(5) . . ?
O14 Ho2 O7B 75.4(5) . 4 ?
O10 Ho2 O7B 75.6(4) . 4 ?
O2 Ho2 O7B 128.7(3) . 4 ?
O8A Ho2 O7B 60.1(6) 4 4 ?
O13 Ho2 O7B 77.9(6) . 4 ?
O6 Ho2 O7B 142.6(3) . 4 ?
O14 Ho2 O8B 130.4(5) . 4 ?
O10 Ho2 O8B 81.1(4) . 4 ?
O2 Ho2 O8B 75.9(3) . 4 ?
O8A Ho2 O8B 9.2(5) 4 4 ?
O13 Ho2 O8B 82.6(6) . 4 ?
O6 Ho2 O8B 149.6(4) . 4 ?
O14 Ho2 O7A 81.8(6) . 4 ?
O10 Ho2 O7A 81.3(5) . 4 ?
O2 Ho2 O7A 121.1(4) . 4 ?
O8A Ho2 O7A 55.3(3) 4 4 ?
O13 Ho2 O7A 72.2(7) . 4 ?
O6 Ho2 O7A 143.4(5) . 4 ?
C2A C1A C6A 120.0 . . ?
C2A C1A C7 124.7(3) . . ?
C6A C1A C7 115.1(3) . . ?
C3A C2A C1A 120.0 . . ?
C3A C2A C8A 118.1(4) . . ?
C1A C2A C8A 121.8(4) . . ?
C4A C3A C2A 120.0 . . ?
C4A C3A H3A 120.0 . . ?
C2A C3A H3A 120.0 . . ?
C3A C4A C5A 120.0 . . ?
C3A C4A C12A 120.9(5) . . ?
C5A C4A C12A 119.1(5) . . ?
C6A C5A C4A 120.0 . . ?
C6A C5A H5A 120.0 . . ?
C4A C5A H5A 120.0 . . ?
C5A C6A C1A 120.0 . . ?
C1B C6A C5B 119.8(6) . . ?
C5A C6A H6A 120.0 . . ?
C1A C6A H6A 120.0 . . ?
C1B C6A H6AA 120.1 . . ?
C5B C6A H6AA 120.1 . . ?
F1A C8A F3A 107.3(7) . . ?
F1A C8A F2A 105.1(6) . . ?
F3A C8A F2A 109.4(6) . . ?
F1A C8A C2A 109.9(5) . . ?
F3A C8A C2A 112.7(6) . . ?
F2A C8A C2A 112.1(6) . . ?
O2 C7 O1 125.3(3) . . ?
O2 C7 C1B 123.0(5) . . ?
O1 C7 C1B 111.7(5) . . ?
O2 C7 C1A 114.2(4) . . ?
O1 C7 C1A 120.3(3) . . ?
C7 O1 Ho1 141.1(2) . . ?
C7 O2 Ho2 121.5(3) . . ?
C11A C12A C13A 120.0 . . ?
C11A C12A C4A 120.8(8) . . ?
C13A C12A C4A 118.9(8) . . ?
C12A C11A C10A 120.0 . . ?
C12A C11A H11A 120.0 . . ?
C10A C11A H11A 120.0 . . ?
C11A C10A C9A 120.0 . . ?
C11A C10A C16A 118.5(9) . . ?
C9A C10A C16A 121.4(9) . . ?
C10A C9A C14A 120.0 . . ?
C10A C9A C15A 126.0(8) . . ?
C14A C9A C15A 114.0(8) . . ?
C13A C14A C9A 120.0 . . ?
C13A C14A H14A 120.0 . . ?
C9A C14A H14A 120.0 . . ?
C14A C13A C12A 120.0 . . ?
C14A C13A H13A 120.0 . . ?
C12A C13A H13A 120.0 . . ?
O3 C15A O4 127.7(3) . . ?
O3 C15A C9B 113.8(6) . . ?
O4 C15A C9B 118.4(6) . . ?
O3 C15A C9A 116.8(5) . . ?
O4 C15A C9A 115.4(5) . . ?
C15A O3 Ho1 134.7(2) . 1_565 ?
C15A O4 Ho1 133.1(2) . 3_566 ?
F6A C16A F5A 106.1(9) . . ?
F6A C16A F4A 107.0(9) . . ?
F5A C16A F4A 107.5(9) . . ?
F6A C16A C10A 111.7(11) . . ?
F5A C16A C10A 111.0(10) . . ?
F4A C16A C10A 113.2(10) . . ?
C22 C17 C18 118.2(3) . . ?
C22 C17 C23 118.4(3) . . ?
C18 C17 C23 123.2(4) . . ?
C19 C18 C17 120.7(4) . . ?
C19 C18 C24 117.6(4) . . ?
C17 C18 C24 121.7(3) . . ?
C18 C19 C20 121.0(4) . . ?
C18 C19 H19 119.5 . . ?
C20 C19 H19 119.5 . . ?
C21 C20 C19 118.0(3) . . ?
C21 C20 C28A 120.7(8) . . ?
C19 C20 C28A 121.3(8) . . ?
C21 C20 C28B 123.0(6) . . ?
C19 C20 C28B 119.0(6) . . ?
C22 C21 C20 120.4(4) . . ?
C22 C21 H21 119.8 . . ?
C20 C21 H21 119.8 . . ?
C17 C22 C21 121.6(4) . . ?
C17 C22 H22 119.2 . . ?
C21 C22 H22 119.2 . . ?
O6 C23 O5 121.1(3) . . ?
O6 C23 C17 117.6(3) . . ?
O5 C23 C17 121.1(4) . . ?
O6 C23 Ho2 55.79(19) . . ?
O5 C23 Ho2 65.3(2) . . ?
C17 C23 Ho2 172.7(3) . . ?
C23 O5 Ho1 143.4(2) . . ?
C23 O5 Ho2 88.4(2) . . ?
Ho1 O5 Ho2 117.95(10) . . ?
C23 O6 Ho2 98.5(2) . . ?
F7 C24 F8 107.8(4) . . ?
F7 C24 F9 106.1(4) . . ?
F8 C24 F9 106.0(4) . . ?
F7 C24 C18 113.1(4) . . ?
F8 C24 C18 112.8(4) . . ?
F9 C24 C18 110.7(4) . . ?
C27A C28A C29A 120.0 . . ?
C27A C28A C20 122.9(12) . . ?
C29A C28A C20 117.1(12) . . ?
C26A C27A C28A 120.0 . . ?
C26A C27A H27A 120.0 . . ?
C28A C27A H27A 120.0 . . ?
C25A C26A C27A 120.0 . . ?
C25A C26A C32A 131.3(12) . . ?
C27A C26A C32A 108.7(11) . . ?
C26A C25A C30A 120.0 . . ?
C26A C25A C31A 115.8(14) . . ?
C30A C25A C31A 124.2(14) . . ?
C25A C30A C29A 120.0 . . ?
C25A C30A H30A 120.0 . . ?
C29A C30A H30A 120.0 . . ?
C30A C29A C28A 120.0 . . ?
C30A C29A H29A 120.0 . . ?
C28A C29A H29A 120.0 . . ?
O7A C31A O8A 121.2(17) . . ?
O7A C31A C25A 111.1(16) . . ?
O8A C31A C25A 126.8(14) . . ?
O7A C31A Ho2 63.0(13) . 4_556 ?
O8A C31A Ho2 58.4(11) . 4_556 ?
C25A C31A Ho2 164.9(16) . 4_556 ?
C31A O7A Ho2 89.3(14) . 4_556 ?
C31A O8A Ho2 93.8(12) . 4_556 ?
F12A C32A F11A 109.4(13) . . ?
F12A C32A F10A 106.4(14) . . ?
F11A C32A F10A 101.2(12) . . ?
F12A C32A C26A 111.3(10) . . ?
F11A C32A C26A 117.2(13) . . ?
F10A C32A C26A 110.4(11) . . ?
C34A C33A C38A 120.0 . . ?
C34A C33A C39A 121.6(6) . . ?
C38A C33A C39A 118.3(6) . . ?
C33A C34A C35A 120.0 . . ?
C33A C34A C40A 121.4(6) . . ?
C35A C34A C40A 118.6(6) . . ?
C36A C35A C34A 120.0 . . ?
C36A C35A H35A 120.0 . . ?
C34A C35A H35A 120.0 . . ?
C37A C36A C35A 120.0 . . ?
C37A C36A C44 122.4(6) . . ?
C35A C36A C44 117.3(6) . . ?
C36A C37A C38A 120.0 . . ?
C36A C37A H37A 120.0 . . ?
C38A C37A H37A 120.0 . . ?
C37A C38A C33A 120.0 . . ?
C37A C38A H38A 120.0 . . ?
C33A C38A H38A 120.0 . . ?
O10 C39A O9 124.5(4) . . ?
O10 C39A C33B 117.5(4) . . ?
O9 C39A C33B 118.0(4) . . ?
O10 C39A C33A 117.1(4) . . ?
O9 C39A C33A 118.2(4) . . ?
C39A O9 Ho1 134.5(3) . . ?
C39A O10 Ho2 138.5(3) . . ?
F14A C40A F13A 100.7(8) . . ?
F14A C40A F15A 116.1(10) . . ?
F13A C40A F15A 97.3(8) . . ?
F14A C40A C34A 113.4(8) . . ?
F13A C40A C34A 111.9(6) . . ?
F15A C40A C34A 115.1(9) . . ?
C46 C41 C42 118.3(3) . . ?
C46 C41 C47 116.9(3) . . ?
C42 C41 C47 124.6(3) . . ?
C41 C42 C43 119.5(3) . . ?
C41 C42 C48 122.4(3) . . ?
C43 C42 C48 118.1(3) . . ?
C44 C43 C42 122.3(3) . . ?
C44 C43 H43 118.9 . . ?
C42 C43 H43 118.9 . . ?
C43 C44 C45 117.3(3) . . ?
C43 C44 C36A 124.5(4) . . ?
C45 C44 C36A 118.2(4) . . ?
C43 C44 C36B 118.5(4) . . ?
C45 C44 C36B 124.2(4) . . ?
C46 C45 C44 121.1(3) . . ?
C46 C45 H45 119.5 . . ?
C44 C45 H45 119.5 . . ?
C45 C46 C41 121.4(3) . . ?
C45 C46 H46 119.3 . . ?
C41 C46 H46 119.3 . . ?
O12 C47 O11 119.8(3) . . ?
O12 C47 C41 121.4(3) . . ?
O11 C47 C41 118.6(3) . . ?
O12 C47 Ho1 58.81(16) . 4 ?
O11 C47 Ho1 62.40(17) . 4 ?
C41 C47 Ho1 164.2(2) . 4 ?
C47 O11 Ho1 160.5(2) . 2 ?
C47 O11 Ho1 90.6(2) . 4 ?
Ho1 O11 Ho1 108.85(9) 2 4 ?
C47 O12 Ho1 94.91(19) . 4 ?
F17 C48 F18 105.9(3) . . ?
F17 C48 F16 107.0(3) . . ?
F18 C48 F16 105.8(3) . . ?
F17 C48 C42 114.0(4) . . ?
F18 C48 C42 111.5(3) . . ?
F16 C48 C42 112.1(3) . . ?
C27B C28B C29B 120.0 . . ?
C27B C28B C20 117.0(9) . . ?
C29B C28B C20 123.0(9) . . ?
C26B C27B C28B 120.0 . . ?
C26B C27B H27B 120.0 . . ?
C28B C27B H27B 120.0 . . ?
C27B C26B C25B 120.0 . . ?
C27B C26B C32B 122.5(8) . . ?
C25B C26B C32B 117.5(8) . . ?
C30B C25B C26B 120.0 . . ?
C30B C25B C31B 108.5(10) . . ?
C26B C25B C31B 131.5(10) . . ?
C25B C30B C29B 120.0 . . ?
C25B C30B H30B 120.0 . . ?
C29B C30B H30B 120.0 . . ?
C30B C29B C28B 120.0 . . ?
C30B C29B H29B 120.0 . . ?
C28B C29B H29B 120.0 . . ?
O7B C31B O8B 121.0(13) . . ?
O7B C31B C25B 125.6(12) . . ?
O8B C31B C25B 113.3(11) . . ?
F12B C32B F10B 107.8(10) . . ?
F12B C32B F11B 107.1(9) . . ?
F10B C32B F11B 105.6(9) . . ?
F12B C32B C26B 116.7(7) . . ?
F10B C32B C26B 112.3(8) . . ?
F11B C32B C26B 106.7(8) . . ?
C34B C33B C38B 120.0 . . ?
C34B C33B C39A 124.3(5) . . ?
C38B C33B C39A 115.1(5) . . ?
C35B C34B C33B 120.0 . . ?
C35B C34B C40B 119.6(5) . . ?
C33B C34B C40B 120.4(5) . . ?
C36B C35B C34B 120.0 . . ?
C36B C35B H35B 120.0 . . ?
C34B C35B H35B 120.0 . . ?
C35B C36B C37B 120.0 . . ?
C35B C36B C44 122.2(5) . . ?
C37B C36B C44 117.8(5) . . ?
C38B C37B C36B 120.0 . . ?
C38B C37B H37B 120.0 . . ?
C36B C37B H37B 120.0 . . ?
C37B C38B C33B 120.0 . . ?
C37B C38B H38B 120.0 . . ?
C33B C38B H38B 120.0 . . ?
F14B C40B F15B 103.8(7) . . ?
F14B C40B F13B 109.6(8) . . ?
F15B C40B F13B 112.0(8) . . ?
F14B C40B C34B 110.1(7) . . ?
F15B C40B C34B 110.5(5) . . ?
F13B C40B C34B 110.6(7) . . ?
C6A C1B C2B 118.3(6) . . ?
C6A C1B C7 116.4(6) . . ?
C2B C1B C7 125.3(7) . . ?
C4B C5B C6A 122.2(8) . . ?
C4B C5B H5B 118.9 . . ?
C6A C5B H5B 118.9 . . ?
C5B C4B C3B 117.8(7) . . ?
C5B C4B C12B 123.2(10) . . ?
C3B C4B C12B 118.9(10) . . ?
C2B C3B C4B 122.5(8) . . ?
C2B C3B H3B 118.7 . . ?
C4B C3B H3B 118.7 . . ?
C3B C2B C1B 118.9(7) . . ?
C3B C2B C8B 119.7(8) . . ?
C1B C2B C8B 121.5(8) . . ?
F3B C8B F1B 104.3(9) . . ?
F3B C8B F2B 107.1(9) . . ?
F1B C8B F2B 109.3(9) . . ?
F3B C8B C2B 113.7(8) . . ?
F1B C8B C2B 110.6(7) . . ?
F2B C8B C2B 111.5(7) . . ?
C11B C12B C13B 120.0 . . ?
C11B C12B C4B 119.8(11) . . ?
C13B C12B C4B 120.2(11) . . ?
C12B C11B C10B 120.0 . . ?
C12B C11B H11B 120.0 . . ?
C10B C11B H11B 120.0 . . ?
C11B C10B C9B 120.0 . . ?
C11B C10B C16B 119.6(12) . . ?
C9B C10B C16B 119.5(11) . . ?
C14B C9B C10B 120.0 . . ?
C14B C9B C15A 115.4(10) . . ?
C10B C9B C15A 124.6(10) . . ?
C9B C14B C13B 120.0 . . ?
C9B C14B H14B 120.0 . . ?
C13B C14B H14B 120.0 . . ?
C14B C13B C12B 120.0 . . ?
C14B C13B H13B 120.0 . . ?
C12B C13B H13B 120.0 . . ?
F6B C16B F5B 105.5(12) . . ?
F6B C16B F4B 106.0(12) . . ?
F5B C16B F4B 107.3(12) . . ?
F6B C16B C10B 110.6(14) . . ?
F5B C16B C10B 117.0(15) . . ?
F4B C16B C10B 109.8(15) . . ?
C4 C3 C3 154.3(12) . 3_656 ?
O7 C4 N1 122.0 . . ?
O7 C4 C3 120.5 . . ?
N1 C4 C3 117.6 . . ?
C4 O7 Ho2 151.7(5) . . ?
C4 N1 C5 125.4 . . ?
C4 N1 C6 119.1 . . ?
C5 N1 C6 115.5 . . ?
N1 C6 H6B 109.5 . . ?
N1 C6 H6C 109.5 . . ?
H6B C6 H6C 109.5 . . ?
N1 C6 H6D 109.5 . . ?
H6B C6 H6D 109.5 . . ?
H6C C6 H6D 109.5 . . ?
N1 C5 H5C 109.5 . . ?
N1 C5 H5D 109.5 . . ?
H5C C5 H5D 109.5 . . ?
N1 C5 H5E 109.5 . . ?
H5C C5 H5E 109.5 . . ?
H5D C5 H5E 109.5 . . ?
C1 O8 Ho2 124.2(9) . . ?
O8 C1 N4 126.0 . . ?
O8 C1 H1 117.0 . . ?
N4 C1 H1 117.0 . . ?
C1 N4 C8 121.8 . . ?
C1 N4 C2 120.5 . . ?
C8 N4 C2 117.7 . . ?
N4 C2 H2A 109.5 . . ?
N4 C2 H2B 109.5 . . ?
H2A C2 H2B 109.5 . . ?
N4 C2 H2C 109.5 . . ?
H2A C2 H2C 109.5 . . ?
H2B C2 H2C 109.5 . . ?
N4 C8 H8A 109.5 . . ?
N4 C8 H8B 109.5 . . ?
H8A C8 H8B 109.5 . . ?
N4 C8 H8C 109.5 . . ?
H8A C8 H8C 109.5 . . ?
H8B C8 H8C 109.5 . . ?
C9 O13 Ho2 137.8(10) . . ?
O13 C9 N2 126.0 . . ?
O13 C9 H9 117.0 . . ?
N2 C9 H9 117.0 . . ?
C9 N2 C11 121.8 . . ?
C9 N2 C10 120.5 . . ?
C11 N2 C10 117.7 . . ?
N2 C10 H10A 109.5 . . ?
N2 C10 H10B 109.5 . . ?
H10A C10 H10B 109.5 . . ?
N2 C10 H10C 109.5 . . ?
H10A C10 H10C 109.5 . . ?
H10B C10 H10C 109.5 . . ?
N2 C11 H11C 109.5 . . ?
N2 C11 H11D 109.5 . . ?
H11C C11 H11D 109.5 . . ?
N2 C11 H11E 109.5 . . ?
H11C C11 H11E 109.5 . . ?
H11D C11 H11E 109.5 . . ?
C13 C12 H12A 109.5 . . ?
C13 C12 H12B 109.5 . . ?
H12A C12 H12B 109.5 . . ?
C13 C12 H12C 109.5 . . ?
H12A C12 H12C 109.5 . . ?
H12B C12 H12C 109.5 . . ?
O15 C13 N5 122.0 . . ?
O15 C13 C12 120.5 . . ?
N5 C13 C12 117.5 . . ?
C13 O15 Ho2 141.4(5) . . ?
C13 N5 C15 125.4 . . ?
C13 N5 C14 119.1 . . ?
C15 N5 C14 115.5 . . ?
N5 C14 H14C 109.5 . . ?
N5 C14 H14D 109.5 . . ?
H14C C14 H14D 109.5 . . ?
N5 C14 H14E 109.5 . . ?
H14C C14 H14E 109.5 . . ?
H14D C14 H14E 109.5 . . ?
N5 C15 H15A 109.5 . . ?
N5 C15 H15B 109.5 . . ?
H15A C15 H15B 109.5 . . ?
N5 C15 H15C 109.5 . . ?
H15A C15 H15C 109.5 . . ?
H15B C15 H15C 109.5 . . ?
C1C C16 H16A 109.5 . . ?
C1C C16 H16B 109.5 . . ?
H16A C16 H16B 109.5 . . ?
C1C C16 H16C 109.5 . . ?
H16A C16 H16C 109.5 . . ?
H16B C16 H16C 109.5 . . ?
O14 C1C N3 122.0 . . ?
O14 C1C C16 120.5 . . ?
N3 C1C C16 117.6 . . ?
C1C O14 Ho2 139.3(10) . . ?
C1C N3 C1E 125.4 . . ?
C1C N3 C1D 119.1 . . ?
C1E N3 C1D 115.5 . . ?
N3 C1D H1DA 109.5 . . ?
N3 C1D H1DB 109.5 . . ?
H1DA C1D H1DB 109.5 . . ?
N3 C1D H1DC 109.5 . . ?
H1DA C1D H1DC 109.5 . . ?
H1DB C1D H1DC 109.5 . . ?
N3 C1E H1EA 109.5 . . ?
N3 C1E H1EB 109.5 . . ?
H1EA C1E H1EB 109.5 . . ?
N3 C1E H1EC 109.5 . . ?
H1EA C1E H1EC 109.5 . . ?
H1EB C1E H1EC 109.5 . . ?

loop_
_geom_bond_atom_site_label_1
_geom_bond_atom_site_label_2
_geom_bond_distance
_geom_bond_site_symmetry_2
_geom_bond_publ_flag
Ho1 O1 2.262(3) . ?
Ho1 O9 2.285(2) . ?
Ho1 O3 2.298(2) 1_545 ?
Ho1 O4 2.327(2) 3_566 ?
Ho1 O11 2.337(3) 2 ?
Ho1 O5 2.418(3) . ?
Ho1 O12 2.422(2) 4_556 ?
Ho1 O11 2.500(2) 4_556 ?
Ho1 C47 2.821(3) 4_556 ?
Ho1 Ho1 3.9359(6) 3_556 ?
Ho2 O7 2.120(8) . ?
Ho2 O14 2.258(14) . ?
Ho2 O8 2.284(15) . ?
Ho2 O10 2.285(3) . ?
Ho2 O15 2.311(8) . ?
Ho2 O2 2.328(3) . ?
Ho2 O8A 2.34(2) 4 ?
Ho2 O13 2.377(17) . ?
Ho2 O6 2.389(3) . ?
Ho2 O7B 2.398(19) 4 ?
Ho2 O8B 2.401(16) 4 ?
Ho2 O7A 2.44(3) 4 ?
C1A C2A 1.3900 . ?
C1A C6A 1.3900 . ?
C1A C7 1.536(5) . ?
C2A C3A 1.3900 . ?
C2A C8A 1.492(7) . ?
C3A C4A 1.3900 . ?
C3A H3A 0.9500 . ?
C4A C5A 1.3900 . ?
C4A C12A 1.512(4) . ?
C5A C6A 1.3900 . ?
C5A H5A 0.9500 . ?
C6A C1B 1.390(11) . ?
C6A C5B 1.402(11) . ?
C6A H6A 0.9500 . ?
C6A H6AA 0.9500 . ?
C8A F1A 1.336(6) . ?
C8A F3A 1.339(6) . ?
C8A F2A 1.342(6) . ?
C7 O2 1.242(5) . ?
C7 O1 1.263(5) . ?
C7 C1B 1.517(7) . ?
C12A C11A 1.3900 . ?
C12A C13A 1.3900 . ?
C11A C10A 1.3900 . ?
C11A H11A 0.9500 . ?
C10A C9A 1.3900 . ?
C10A C16A 1.508(7) . ?
C9A C14A 1.3900 . ?
C9A C15A 1.528(5) . ?
C14A C13A 1.3900 . ?
C14A H14A 0.9500 . ?
C13A H13A 0.9500 . ?
C15A O3 1.245(5) . ?
C15A O4 1.257(4) . ?
C15A C9B 1.521(6) . ?
C16A F6A 1.339(6) . ?
C16A F5A 1.346(6) . ?
C16A F4A 1.347(6) . ?
C17 C22 1.378(6) . ?
C17 C18 1.407(5) . ?
C17 C23 1.498(5) . ?
C18 C19 1.386(5) . ?
C18 C24 1.508(6) . ?
C19 C20 1.403(6) . ?
C19 H19 0.9500 . ?
C20 C21 1.402(6) . ?
C20 C28A 1.497(7) . ?
C20 C28B 1.500(6) . ?
C21 C22 1.394(6) . ?
C21 H21 0.9500 . ?
C22 H22 0.9500 . ?
C23 O6 1.252(5) . ?
C23 O5 1.263(5) . ?
C24 F7 1.330(5) . ?
C24 F8 1.341(6) . ?
C24 F9 1.350(5) . ?
C28A C27A 1.3900 . ?
C28A C29A 1.3900 . ?
C27A C26A 1.3900 . ?
C27A H27A 0.9500 . ?
C26A C25A 1.3900 . ?
C26A C32A 1.515(11) . ?
C25A C30A 1.3900 . ?
C25A C31A 1.524(8) . ?
C30A C29A 1.3900 . ?
C30A H30A 0.9500 . ?
C29A H29A 0.9500 . ?
C31A O7A 1.274(8) . ?
C31A O8A 1.278(7) . ?
C32A F12A 1.335(8) . ?
C32A F11A 1.350(8) . ?
C32A F10A 1.350(8) . ?
C33A C34A 1.3900 . ?
C33A C38A 1.3900 . ?
C33A C39A 1.534(5) . ?
C34A C35A 1.3900 . ?
C34A C40A 1.518(9) . ?
C35A C36A 1.3900 . ?
C35A H35A 0.9500 . ?
C36A C37A 1.3900 . ?
C36A C44 1.510(5) . ?
C37A C38A 1.3900 . ?
C37A H37A 0.9500 . ?
C38A H38A 0.9500 . ?
C39A O10 1.224(5) . ?
C39A O9 1.252(5) . ?
C39A C33B 1.529(5) . ?
C40A F14A 1.311(7) . ?
C40A F13A 1.319(7) . ?
C40A F15A 1.329(7) . ?
C41 C46 1.392(5) . ?
C41 C42 1.396(5) . ?
C41 C47 1.493(4) . ?
C42 C43 1.401(5) . ?
C42 C48 1.493(5) . ?
C43 C44 1.384(5) . ?
C43 H43 0.9500 . ?
C44 C45 1.399(5) . ?
C44 C36B 1.524(5) . ?
C45 C46 1.381(5) . ?
C45 H45 0.9500 . ?
C46 H46 0.9500 . ?
C47 O12 1.254(4) . ?
C47 O11 1.279(4) . ?
C48 F17 1.329(5) . ?
C48 F18 1.342(4) . ?
C48 F16 1.345(5) . ?
C28B C27B 1.3900 . ?
C28B C29B 1.3900 . ?
C27B C26B 1.3900 . ?
C27B H27B 0.9500 . ?
C26B C25B 1.3900 . ?
C26B C32B 1.513(9) . ?
C25B C30B 1.3900 . ?
C25B C31B 1.524(7) . ?
C30B C29B 1.3900 . ?
C30B H30B 0.9500 . ?
C29B H29B 0.9500 . ?
C31B O7B 1.271(7) . ?
C31B O8B 1.282(7) . ?
C32B F12B 1.338(7) . ?
C32B F10B 1.348(7) . ?
C32B F11B 1.348(7) . ?
C33B C34B 1.3900 . ?
C33B C38B 1.3900 . ?
C34B C35B 1.3900 . ?
C34B C40B 1.524(8) . ?
C35B C36B 1.3900 . ?
C35B H35B 0.9500 . ?
C36B C37B 1.3900 . ?
C37B C38B 1.3900 . ?
C37B H37B 0.9500 . ?
C38B H38B 0.9500 . ?
C40B F14B 1.298(6) . ?
C40B F15B 1.301(7) . ?
C40B F13B 1.334(6) . ?
C1B C2B 1.433(12) . ?
C5B C4B 1.351(12) . ?
C5B H5B 0.9500 . ?
C4B C3B 1.405(13) . ?
C4B C12B 1.507(7) . ?
C3B C2B 1.368(13) . ?
C3B H3B 0.9500 . ?
C2B C8B 1.501(8) . ?
C8B F3B 1.335(7) . ?
C8B F1B 1.336(6) . ?
C8B F2B 1.337(7) . ?
C12B C11B 1.3900 . ?
C12B C13B 1.3900 . ?
C11B C10B 1.3900 . ?
C11B H11B 0.9500 . ?
C10B C9B 1.3900 . ?
C10B C16B 1.506(8) . ?
C9B C14B 1.3900 . ?
C14B C13B 1.3900 . ?
C14B H14B 0.9500 . ?
C13B H13B 0.9500 . ?
C16B F6B 1.341(6) . ?
C16B F5B 1.345(7) . ?
C16B F4B 1.347(6) . ?
C3 C4 1.5239 . ?
C3 C3 2.00(2) 3_656 ?
C4 O7 1.2214 . ?
C4 N1 1.3757 . ?
N1 C5 1.4519 . ?
N1 C6 1.4558 . ?
C6 H6B 0.9800 . ?
C6 H6C 0.9800 . ?
C6 H6D 0.9800 . ?
C5 H5C 0.9800 . ?
C5 H5D 0.9800 . ?
C5 H5E 0.9800 . ?
O8 C1 1.2165 . ?
C1 N4 1.3624 . ?
C1 H1 0.9500 . ?
N4 C8 1.4503 . ?
N4 C2 1.4533 . ?
C2 H2A 0.9800 . ?
C2 H2B 0.9800 . ?
C2 H2C 0.9800 . ?
C8 H8A 0.9800 . ?
C8 H8B 0.9800 . ?
C8 H8C 0.9800 . ?
O13 C9 1.2163 . ?
C9 N2 1.3625 . ?
C9 H9 0.9500 . ?
N2 C11 1.4504 . ?
N2 C10 1.4533 . ?
C10 H10A 0.9800 . ?
C10 H10B 0.9800 . ?
C10 H10C 0.9800 . ?
C11 H11C 0.9800 . ?
C11 H11D 0.9800 . ?
C11 H11E 0.9800 . ?
C12 C13 1.5238 . ?
C12 H12A 0.9800 . ?
C12 H12B 0.9800 . ?
C12 H12C 0.9800 . ?
C13 O15 1.2212 . ?
C13 N5 1.3757 . ?
N5 C15 1.4519 . ?
N5 C14 1.4559 . ?
C14 H14C 0.9800 . ?
C14 H14D 0.9800 . ?
C14 H14E 0.9800 . ?
C15 H15A 0.9800 . ?
C15 H15B 0.9800 . ?
C15 H15C 0.9800 . ?
C16 C1C 1.5237 . ?
C16 H16A 0.9800 . ?
C16 H16B 0.9800 . ?
C16 H16C 0.9800 . ?
C1C O14 1.2213 . ?
C1C N3 1.3756 . ?
N3 C1E 1.4519 . ?
N3 C1D 1.4559 . ?
C1D H1DA 0.9800 . ?
C1D H1DB 0.9800 . ?
C1D H1DC 0.9800 . ?
C1E H1EA 0.9800 . ?
C1E H1EB 0.9800 . ?
C1E H1EC 0.9800 . ?

loop_
_geom_torsion_atom_site_label_1
_geom_torsion_atom_site_label_2
_geom_torsion_atom_site_label_3
_geom_torsion_atom_site_label_4
_geom_torsion
_geom_torsion_site_symmetry_1
_geom_torsion_site_symmetry_2
_geom_torsion_site_symmetry_3
_geom_torsion_site_symmetry_4
_geom_torsion_publ_flag
C6A C1A C2A C3A 0.0 . . . . ?
C7 C1A C2A C3A 174.7(6) . . . . ?
C6A C1A C2A C8A 176.2(7) . . . . ?
C7 C1A C2A C8A -9.1(6) . . . . ?
C1A C2A C3A C4A 0.0 . . . . ?
C8A C2A C3A C4A -176.4(7) . . . . ?
C2A C3A C4A C5A 0.0 . . . . ?
C2A C3A C4A C12A -178.1(9) . . . . ?
C3A C4A C5A C6A 0.0 . . . . ?
C12A C4A C5A C6A 178.1(9) . . . . ?
C4A C5A C6A C1A 0.0 . . . . ?
C2A C1A C6A C5A 0.0 . . . . ?
C7 C1A C6A C5A -175.2(6) . . . . ?
C3A C2A C8A F1A -17.6(9) . . . . ?
C1A C2A C8A F1A 166.1(6) . . . . ?
C3A C2A C8A F3A 102.0(6) . . . . ?
C1A C2A C8A F3A -74.3(7) . . . . ?
C3A C2A C8A F2A -134.1(6) . . . . ?
C1A C2A C8A F2A 49.6(7) . . . . ?
C2A C1A C7 O2 44.5(5) . . . . ?
C6A C1A C7 O2 -140.6(4) . . . . ?
C2A C1A C7 O1 -140.9(4) . . . . ?
C6A C1A C7 O1 34.0(6) . . . . ?
O2 C7 O1 Ho1 80.5(5) . . . . ?
C1B C7 O1 Ho1 -102.2(6) . . . . ?
C1A C7 O1 Ho1 -93.5(5) . . . . ?
O1 C7 O2 Ho2 0.2(5) . . . . ?
C1B C7 O2 Ho2 -176.8(5) . . . . ?
C1A C7 O2 Ho2 174.5(3) . . . . ?
C3A C4A C12A C11A -140.4(6) . . . . ?
C5A C4A C12A C11A 41.5(8) . . . . ?
C3A C4A C12A C13A 33.4(9) . . . . ?
C5A C4A C12A C13A -144.7(4) . . . . ?
C13A C12A C11A C10A 0.0 . . . . ?
C4A C12A C11A C10A 173.8(8) . . . . ?
C12A C11A C10A C9A 0.0 . . . . ?
C12A C11A C10A C16A -175.6(8) . . . . ?
C11A C10A C9A C14A 0.0 . . . . ?
C16A C10A C9A C14A 175.4(8) . . . . ?
C11A C10A C9A C15A -179.2(8) . . . . ?
C16A C10A C9A C15A -3.8(9) . . . . ?
C10A C9A C14A C13A 0.0 . . . . ?
C15A C9A C14A C13A 179.3(7) . . . . ?
C9A C14A C13A C12A 0.0 . . . . ?
C11A C12A C13A C14A 0.0 . . . . ?
C4A C12A C13A C14A -173.9(8) . . . . ?
C10A C9A C15A O3 130.4(5) . . . . ?
C14A C9A C15A O3 -48.8(6) . . . . ?
C10A C9A C15A O4 -53.0(8) . . . . ?
C14A C9A C15A O4 127.8(4) . . . . ?
O4 C15A O3 Ho1 -37.7(6) . . . 1_565 ?
C9B C15A O3 Ho1 137.2(7) . . . 1_565 ?
C9A C15A O3 Ho1 138.4(6) . . . 1_565 ?
O3 C15A O4 Ho1 34.2(6) . . . 3_566 ?
C9B C15A O4 Ho1 -140.4(7) . . . 3_566 ?
C9A C15A O4 Ho1 -142.0(5) . . . 3_566 ?
C11A C10A C16A F6A 16.8(11) . . . . ?
C9A C10A C16A F6A -158.7(7) . . . . ?
C11A C10A C16A F5A -101.4(10) . . . . ?
C9A C10A C16A F5A 83.1(10) . . . . ?
C11A C10A C16A F4A 137.6(8) . . . . ?
C9A C10A C16A F4A -37.9(10) . . . . ?
C22 C17 C18 C19 2.0(6) . . . . ?
C23 C17 C18 C19 -172.7(4) . . . . ?
C22 C17 C18 C24 -178.5(4) . . . . ?
C23 C17 C18 C24 6.8(6) . . . . ?
C17 C18 C19 C20 1.4(6) . . . . ?
C24 C18 C19 C20 -178.2(4) . . . . ?
C18 C19 C20 C21 -3.6(6) . . . . ?
C18 C19 C20 C28A 175.3(8) . . . . ?
C18 C19 C20 C28B 174.7(6) . . . . ?
C19 C20 C21 C22 2.5(6) . . . . ?
C28A C20 C21 C22 -176.4(8) . . . . ?
C28B C20 C21 C22 -175.8(6) . . . . ?
C18 C17 C22 C21 -3.1(6) . . . . ?
C23 C17 C22 C21 171.9(4) . . . . ?
C20 C21 C22 C17 0.8(6) . . . . ?
C22 C17 C23 O6 -130.5(4) . . . . ?
C18 C17 C23 O6 44.2(5) . . . . ?
C22 C17 C23 O5 44.9(5) . . . . ?
C18 C17 C23 O5 -140.4(4) . . . . ?
O6 C23 O5 Ho1 -139.2(3) . . . . ?
C17 C23 O5 Ho1 45.5(6) . . . . ?
Ho2 C23 O5 Ho1 -138.5(4) . . . . ?
O6 C23 O5 Ho2 -0.7(3) . . . . ?
C17 C23 O5 Ho2 -176.0(3) . . . . ?
O5 C23 O6 Ho2 0.7(4) . . . . ?
C17 C23 O6 Ho2 176.2(3) . . . . ?
C19 C18 C24 F7 -140.9(4) . . . . ?
C17 C18 C24 F7 39.6(6) . . . . ?
C19 C18 C24 F8 96.5(4) . . . . ?
C17 C18 C24 F8 -83.1(5) . . . . ?
C19 C18 C24 F9 -22.0(6) . . . . ?
C17 C18 C24 F9 158.4(4) . . . . ?
C21 C20 C28A C27A 23.3(11) . . . . ?
C19 C20 C28A C27A -155.6(6) . . . . ?
C21 C20 C28A C29A -158.0(6) . . . . ?
C19 C20 C28A C29A 23.0(10) . . . . ?
C29A C28A C27A C26A 0.0 . . . . ?
C20 C28A C27A C26A 178.6(11) . . . . ?
C28A C27A C26A C25A 0.0 . . . . ?
C28A C27A C26A C32A -179.5(2) . . . . ?
C27A C26A C25A C30A 0.0 . . . . ?
C32A C26A C25A C30A 179.3(3) . . . . ?
C27A C26A C25A C31A 179.5(3) . . . . ?
C32A C26A C25A C31A -1.2(4) . . . . ?
C26A C25A C30A C29A 0.0 . . . . ?
C31A C25A C30A C29A -179.4(3) . . . . ?
C25A C30A C29A C28A 0.0 . . . . ?
C27A C28A C29A C30A 0.0 . . . . ?
C20 C28A C29A C30A -178.7(10) . . . . ?
C26A C25A C31A O7A 141(2) . . . . ?
C30A C25A C31A O7A -40(2) . . . . ?
C26A C25A C31A O8A -50(2) . . . . ?
C30A C25A C31A O8A 129(2) . . . . ?
C26A C25A C31A Ho2 -155(3) . . . 4_556 ?
C30A C25A C31A Ho2 24(3) . . . 4_556 ?
O8A C31A O7A Ho2 -5(2) . . . 4_556 ?
C25A C31A O7A Ho2 164.7(13) . . . 4_556 ?
O7A C31A O8A Ho2 5(2) . . . 4_556 ?
C25A C31A O8A Ho2 -162.8(19) . . . 4_556 ?
C25A C26A C32A F12A 72.2(12) . . . . ?
C27A C26A C32A F12A -108.4(12) . . . . ?
C25A C26A C32A F11A -160.9(12) . . . . ?
C27A C26A C32A F11A 18.5(12) . . . . ?
C25A C26A C32A F10A -45.8(11) . . . . ?
C27A C26A C32A F10A 133.5(11) . . . . ?
C38A C33A C34A C35A 0.0 . . . . ?
C39A C33A C34A C35A -176.5(6) . . . . ?
C38A C33A C34A C40A 179.8(3) . . . . ?
C39A C33A C34A C40A 3.3(6) . . . . ?
C33A C34A C35A C36A 0.0 . . . . ?
C40A C34A C35A C36A -179.8(2) . . . . ?
C34A C35A C36A C37A 0.0 . . . . ?
C34A C35A C36A C44 173.7(5) . . . . ?
C35A C36A C37A C38A 0.0 . . . . ?
C44 C36A C37A C38A -173.4(6) . . . . ?
C36A C37A C38A C33A 0.0 . . . . ?
C34A C33A C38A C37A 0.0 . . . . ?
C39A C33A C38A C37A 176.6(5) . . . . ?
C34A C33A C39A O10 89.0(6) . . . . ?
C38A C33A C39A O10 -87.6(5) . . . . ?
C34A C33A C39A O9 -97.0(5) . . . . ?
C38A C33A C39A O9 86.4(5) . . . . ?
O10 C39A O9 Ho1 22.3(7) . . . . ?
C33B C39A O9 Ho1 -157.3(4) . . . . ?
C33A C39A O9 Ho1 -151.2(5) . . . . ?
O9 C39A O10 Ho2 -67.6(6) . . . . ?
C33B C39A O10 Ho2 112.0(5) . . . . ?
C33A C39A O10 Ho2 106.0(5) . . . . ?
C33A C34A C40A F14A -176.5(7) . . . . ?
C35A C34A C40A F14A 3.2(8) . . . . ?
C33A C34A C40A F13A 70.4(8) . . . . ?
C35A C34A C40A F13A -109.9(8) . . . . ?
C33A C34A C40A F15A -39.6(8) . . . . ?
C35A C34A C40A F15A 140.2(8) . . . . ?
C46 C41 C42 C43 -1.0(5) . . . . ?
C47 C41 C42 C43 175.4(3) . . . . ?
C46 C41 C42 C48 177.2(4) . . . . ?
C47 C41 C42 C48 -6.4(6) . . . . ?
C41 C42 C43 C44 0.3(6) . . . . ?
C48 C42 C43 C44 -178.0(4) . . . . ?
C42 C43 C44 C45 0.1(6) . . . . ?
C42 C43 C44 C36A -180.0(5) . . . . ?
C42 C43 C44 C36B -179.4(4) . . . . ?
C37A C36A C44 C43 154.5(4) . . . . ?
C35A C36A C44 C43 -19.0(6) . . . . ?
C37A C36A C44 C45 -25.6(6) . . . . ?
C35A C36A C44 C45 160.9(3) . . . . ?
C43 C44 C45 C46 0.2(5) . . . . ?
C36A C44 C45 C46 -179.7(4) . . . . ?
C36B C44 C45 C46 179.7(4) . . . . ?
C44 C45 C46 C41 -0.9(6) . . . . ?
C42 C41 C46 C45 1.3(6) . . . . ?
C47 C41 C46 C45 -175.4(3) . . . . ?
C46 C41 C47 O12 134.7(3) . . . . ?
C42 C41 C47 O12 -41.8(5) . . . . ?
C46 C41 C47 O11 -40.6(4) . . . . ?
C42 C41 C47 O11 142.9(3) . . . . ?
C46 C41 C47 Ho1 48.8(10) . . . 4 ?
C42 C41 C47 Ho1 -127.6(8) . . . 4 ?
O12 C47 O11 Ho1 166.0(5) . . . 2 ?
C41 C47 O11 Ho1 -18.6(8) . . . 2 ?
Ho1 C47 O11 Ho1 179.2(7) 4 . . 2 ?
O12 C47 O11 Ho1 -13.2(3) . . . 4 ?
C41 C47 O11 Ho1 162.1(3) . . . 4 ?
O11 C47 O12 Ho1 13.7(3) . . . 4 ?
C41 C47 O12 Ho1 -161.5(3) . . . 4 ?
C41 C42 C48 F17 81.7(5) . . . . ?
C43 C42 C48 F17 -100.1(4) . . . . ?
C41 C42 C48 F18 -158.4(4) . . . . ?
C43 C42 C48 F18 19.8(6) . . . . ?
C41 C42 C48 F16 -40.0(5) . . . . ?
C43 C42 C48 F16 138.3(4) . . . . ?
C21 C20 C28B C27B 34.7(8) . . . . ?
C19 C20 C28B C27B -143.6(5) . . . . ?
C21 C20 C28B C29B -147.1(5) . . . . ?
C19 C20 C28B C29B 34.6(8) . . . . ?
C29B C28B C27B C26B 0.0 . . . . ?
C20 C28B C27B C26B 178.3(7) . . . . ?
C28B C27B C26B C25B 0.0 . . . . ?
C28B C27B C26B C32B -179.6(3) . . . . ?
C27B C26B C25B C30B 0.0 . . . . ?
C32B C26B C25B C30B 179.6(2) . . . . ?
C27B C26B C25B C31B 179.2(3) . . . . ?
C32B C26B C25B C31B -1.2(4) . . . . ?
C26B C25B C30B C29B 0.0 . . . . ?
C31B C25B C30B C29B -179.4(2) . . . . ?
C25B C30B C29B C28B 0.0 . . . . ?
C27B C28B C29B C30B 0.0 . . . . ?
C20 C28B C29B C30B -178.2(8) . . . . ?
C30B C25B C31B O7B -39.4(17) . . . . ?
C26B C25B C31B O7B 141.3(17) . . . . ?
C30B C25B C31B O8B 138.9(11) . . . . ?
C26B C25B C31B O8B -40.4(12) . . . . ?
O8B C31B O7B Ho2 -6.7(17) . . . 4_556 ?
C25B C31B O7B Ho2 171.6(13) . . . 4_556 ?
O7B C31B O8B Ho2 6.6(17) . . . 4_556 ?
C25B C31B O8B Ho2 -171.8(10) . . . 4_556 ?
C27B C26B C32B F12B -94.5(9) . . . . ?
C25B C26B C32B F12B 85.9(9) . . . . ?
C27B C26B C32B F10B 140.3(9) . . . . ?
C25B C26B C32B F10B -39.3(9) . . . . ?
C27B C26B C32B F11B 25.1(8) . . . . ?
C25B C26B C32B F11B -154.5(8) . . . . ?
O10 C39A C33B C34B 61.4(6) . . . . ?
O9 C39A C33B C34B -118.9(4) . . . . ?
O10 C39A C33B C38B -110.0(4) . . . . ?
O9 C39A C33B C38B 69.7(4) . . . . ?
C38B C33B C34B C35B 0.0 . . . . ?
C39A C33B C34B C35B -170.9(5) . . . . ?
C38B C33B C34B C40B 179.7(3) . . . . ?
C39A C33B C34B C40B 8.8(5) . . . . ?
C33B C34B C35B C36B 0.0 . . . . ?
C40B C34B C35B C36B -179.7(2) . . . . ?
C34B C35B C36B C37B 0.0 . . . . ?
C34B C35B C36B C44 177.5(5) . . . . ?
C43 C44 C36B C35B 0.8(5) . . . . ?
C45 C44 C36B C35B -178.7(3) . . . . ?
C43 C44 C36B C37B 178.3(3) . . . . ?
C45 C44 C36B C37B -1.1(6) . . . . ?
C35B C36B C37B C38B 0.0 . . . . ?
C44 C36B C37B C38B -177.6(5) . . . . ?
C36B C37B C38B C33B 0.0 . . . . ?
C34B C33B C38B C37B 0.0 . . . . ?
C39A C33B C38B C37B 171.7(4) . . . . ?
C35B C34B C40B F14B -23.4(6) . . . . ?
C33B C34B C40B F14B 156.9(6) . . . . ?
C35B C34B C40B F15B 90.7(5) . . . . ?
C33B C34B C40B F15B -89.0(5) . . . . ?
C35B C34B C40B F13B -144.7(6) . . . . ?
C33B C34B C40B F13B 35.6(7) . . . . ?
C5B C6A C1B C2B -8.6(14) . . . . ?
C5B C6A C1B C7 168.5(9) . . . . ?
O2 C7 C1B C6A -124.8(7) . . . . ?
O1 C7 C1B C6A 57.8(10) . . . . ?
O2 C7 C1B C2B 52.1(14) . . . . ?
O1 C7 C1B C2B -125.3(10) . . . . ?
C1B C6A C5B C4B 6.6(15) . . . . ?
C6A C5B C4B C3B -2.1(17) . . . . ?
C6A C5B C4B C12B -179.6(13) . . . . ?
C5B C4B C3B C2B -0.1(19) . . . . ?
C12B C4B C3B C2B 177.5(11) . . . . ?
C4B C3B C2B C1B -2.1(19) . . . . ?
C4B C3B C2B C8B 177.7(12) . . . . ?
C6A C1B C2B C3B 6.4(17) . . . . ?
C7 C1B C2B C3B -170.4(9) . . . . ?
C6A C1B C2B C8B -173.3(9) . . . . ?
C7 C1B C2B C8B 9.9(18) . . . . ?
C3B C2B C8B F3B 96.1(12) . . . . ?
C1B C2B C8B F3B -84.2(13) . . . . ?
C3B C2B C8B F1B -21.0(14) . . . . ?
C1B C2B C8B F1B 158.8(12) . . . . ?
C3B C2B C8B F2B -142.8(10) . . . . ?
C1B C2B C8B F2B 37.0(14) . . . . ?
C5B C4B C12B C11B 33.8(15) . . . . ?
C3B C4B C12B C11B -143.7(12) . . . . ?
C5B C4B C12B C13B -146.7(10) . . . . ?
C3B C4B C12B C13B 35.8(17) . . . . ?
C13B C12B C11B C10B 0.0 . . . . ?
C4B C12B C11B C10B 179.6(11) . . . . ?
C12B C11B C10B C9B 0.0 . . . . ?
C12B C11B C10B C16B 169.2(11) . . . . ?
C11B C10B C9B C14B 0.0 . . . . ?
C16B C10B C9B C14B -169.2(12) . . . . ?
C11B C10B C9B C15A 178.3(10) . . . . ?
C16B C10B C9B C15A 9.1(12) . . . . ?
O3 C15A C9B C14B -64.9(7) . . . . ?
O4 C15A C9B C14B 110.4(7) . . . . ?
O3 C15A C9B C10B 116.7(7) . . . . ?
O4 C15A C9B C10B -67.9(9) . . . . ?
C10B C9B C14B C13B 0.0 . . . . ?
C15A C9B C14B C13B -178.4(9) . . . . ?
C9B C14B C13B C12B 0.0 . . . . ?
C11B C12B C13B C14B 0.0 . . . . ?
C4B C12B C13B C14B -179.6(11) . . . . ?
C11B C10B C16B F6B 24.4(15) . . . . ?
C9B C10B C16B F6B -166.3(10) . . . . ?
C11B C10B C16B F5B -96.4(15) . . . . ?
C9B C10B C16B F5B 72.8(16) . . . . ?
C11B C10B C16B F4B 141.0(11) . . . . ?
C9B C10B C16B F4B -49.8(14) . . . . ?
C3 C3 C4 O7 -65(3) 3_656 . . . ?
C3 C3 C4 N1 115(3) 3_656 . . . ?
N1 C4 O7 Ho2 -170.2(19) . . . . ?
C3 C4 O7 Ho2 9.8(19) . . . . ?
O7 C4 N1 C5 180.0 . . . . ?
C3 C4 N1 C5 0.0 . . . . ?
O7 C4 N1 C6 0.0 . . . . ?
C3 C4 N1 C6 -180.0 . . . . ?
Ho2 O8 C1 N4 139.2(12) . . . . ?
O8 C1 N4 C8 180.0 . . . . ?
O8 C1 N4 C2 0.0 . . . . ?
Ho2 O13 C9 N2 -103.6(15) . . . . ?
O13 C9 N2 C11 180.0 . . . . ?
O13 C9 N2 C10 0.0 . . . . ?
N5 C13 O15 Ho2 114.1(7) . . . . ?
C12 C13 O15 Ho2 -65.9(7) . . . . ?
O15 C13 N5 C15 180.0 . . . . ?
C12 C13 N5 C15 0.0 . . . . ?
O15 C13 N5 C14 0.0 . . . . ?
C12 C13 N5 C14 180.0 . . . . ?
N3 C1C O14 Ho2 -97.0(9) . . . . ?
C16 C1C O14 Ho2 83.0(9) . . . . ?
O14 C1C N3 C1E -180.0 . . . . ?
C16 C1C N3 C1E 0.0 . . . . ?
O14 C1C N3 C1D 0.0 . . . . ?
C16 C1C N3 C1D 180.0 . . . . ?
